data_7717178
loop_
_publ_author_name
'Koptseva, Tatyana S.'
'Skatova, Alexandra A.'
'Moskalev, Mikhail V.'
'Rumyantcev, Roman V.'
'Fedushkin, Igor L.'

_publ_section_title
;
 Hydro-coupling of isocyanates promoted by 1,2-bis(arylimino)acenaphthene
 aluminum hydrides.
;
_journal_issue 42
_journal_name_full 'Dalton transactions (Cambridge, England : 2003)'
_journal_page_first 17308
_journal_page_last 17312
_journal_paper_doi 10.1039/d4dt02597k
_journal_volume 53
_journal_year 2024
_chemical_formula_sum 'C275 H244 Al2 N10 O4'
_chemical_formula_weight 3806.75
_space_group_crystal_system triclinic
_space_group_IT_number 2
_space_group_name_Hall '-P 1'
_space_group_name_H-M_alt 'P -1'
_atom_sites_solution_hydrogens mixed
_atom_sites_solution_primary dual
_atom_sites_solution_secondary difmap
_audit_creation_method SHELXL-2019/3
_audit_update_record
;
2024-06-20 deposited with the CCDC.	2024-10-01 downloaded from the CCDC.
;
_cell_angle_alpha 94.674(2)
_cell_angle_beta 91.642(2)
_cell_angle_gamma 118.087(2)
_cell_formula_units_Z 1
_cell_length_a 12.8415(2)
_cell_length_b 13.0763(2)
_cell_length_c 35.5128(6)
_cell_measurement_reflns_used 38175
_cell_measurement_temperature 100(2)
_cell_measurement_theta_max 25.50
_cell_measurement_theta_min 2.38
_cell_volume 5228.26(18)
_computing_cell_refinement 'CrysAlisPro 1.171.43.92a (Rigaku OD, 2020)'
_computing_data_collection 'CrysAlisPro 1.171.43.92a (Rigaku OD, 2020)'
_computing_data_reduction 'CrysAlisPro 1.171.43.92a (Rigaku OD, 2020)'
_computing_molecular_graphics 'Diamond. Ver. 3.2k. (Putz & Brandernburg, 2014)'
_computing_publication_material 'Diamond. Ver. 3.2k. (Putz & Brandernburg, 2014)'
_computing_structure_refinement SHELXL-2019/3
_computing_structure_solution SHELXT-2014/5
_diffrn_ambient_temperature 100(2)
_diffrn_detector_area_resol_mean 16.0704
_diffrn_measured_fraction_theta_full 0.999
_diffrn_measured_fraction_theta_max 0.999
_diffrn_measurement_device_type 'Xcalibur, Eos'
_diffrn_measurement_method '\w scans'
_diffrn_radiation_type MoK\a
_diffrn_radiation_wavelength 0.71073
_diffrn_reflns_av_R_equivalents 0.0808
_diffrn_reflns_av_unetI/netI 0.0502
_diffrn_reflns_Laue_measured_fraction_full 0.999
_diffrn_reflns_Laue_measured_fraction_max 0.999
_diffrn_reflns_limit_h_max 15
_diffrn_reflns_limit_h_min -15
_diffrn_reflns_limit_k_max 16
_diffrn_reflns_limit_k_min -16
_diffrn_reflns_limit_l_max 43
_diffrn_reflns_limit_l_min -43
_diffrn_reflns_number 219031
_diffrn_reflns_point_group_measured_fraction_full 0.999
_diffrn_reflns_point_group_measured_fraction_max 0.999
_diffrn_reflns_theta_full 25.242
_diffrn_reflns_theta_max 26.020
_diffrn_reflns_theta_min 2.065
_diffrn_source 'fine-focus sealed X-ray tube'
_exptl_absorpt_coefficient_mu 0.078
_exptl_absorpt_correction_T_max 1.000
_exptl_absorpt_correction_T_min 0.682
_exptl_absorpt_correction_type gaussian
_exptl_absorpt_process_details 'CAP 43.92a'
_exptl_crystal_colour black
_exptl_crystal_density_diffrn 1.209
_exptl_crystal_description plate
_exptl_crystal_F_000 2022
_exptl_crystal_size_max 0.350
_exptl_crystal_size_mid 0.220
_exptl_crystal_size_min 0.050
_refine_diff_density_max 0.796
_refine_diff_density_min -0.367
_refine_diff_density_rms 0.054
_refine_ls_extinction_method none
_refine_ls_goodness_of_fit_ref 1.100
_refine_ls_hydrogen_treatment mixed
_refine_ls_matrix_type full
_refine_ls_number_parameters 1631
_refine_ls_number_reflns 20573
_refine_ls_number_restraints 593
_refine_ls_restrained_S_all 1.104
_refine_ls_R_factor_all 0.1002
_refine_ls_R_factor_gt 0.0629
_refine_ls_shift/su_max 0.000
_refine_ls_shift/su_mean 0.000
_refine_ls_structure_factor_coef Fsqd
_refine_ls_weighting_details 'w=1/[\s^2^(Fo^2^)+(0.0394P)^2^+6.5515P] where P=(Fo^2^+2Fc^2^)/3'
_refine_ls_weighting_scheme calc
_refine_ls_wR_factor_gt 0.1299
_refine_ls_wR_factor_ref 0.1460
_reflns_Friedel_coverage 0.000
_reflns_number_gt 14653
_reflns_number_total 20573
_reflns_threshold_expression 'I > 2\s(I)'
_cod_data_source_file d4dt02597k2.cif
_cod_data_source_block 8_albbianocotbu
_cod_depositor_comments 'Adding full bibliography for 7717170--7717178.cif.'
_cod_original_cell_volume 5228.26(17)
_cod_database_code 7717178
_shelx_shelxl_version_number 2019/3
_shelx_space_group_comment
;
The symmetry employed for this shelxl refinement is uniquely defined
by the following loop, which should always be used as a source of
symmetry information in preference to the above space-group names.
They are only intended as comments.
;
_shelx_estimated_absorpt_t_min 0.973
_shelx_estimated_absorpt_t_max 0.996

loop_
_space_group_symop_operation_xyz
'x, y, z'
'-x, -y, -z'

loop_
_atom_site_label
_atom_site_type_symbol
_atom_site_fract_x
_atom_site_fract_y
_atom_site_fract_z
_atom_site_U_iso_or_equiv
_atom_site_adp_type
_atom_site_occupancy
_atom_site_site_symmetry_order
_atom_site_calc_flag
_atom_site_refinement_flags_posn
_atom_site_refinement_flags_adp
_atom_site_refinement_flags_occupancy
_atom_site_disorder_assembly
_atom_site_disorder_group
Al1 Al 0.33279(6) 0.01024(6) 0.19621(2) 0.01355(15) Uani 1 1 d . . . . .
O1 O 0.47636(14) 0.01080(14) 0.18625(4) 0.0167(4) Uani 1 1 d . . . . .
O2 O 0.17395(14) -0.04427(14) 0.20923(5) 0.0166(4) Uani 1 1 d . . . . .
N1 N 0.39949(16) 0.16561(16) 0.22640(5) 0.0118(4) Uani 1 1 d . . . . .
N2 N 0.33038(16) 0.09989(16) 0.15321(5) 0.0122(4) Uani 1 1 d . . . . .
N3 N 0.38811(17) -0.06488(17) 0.23627(6) 0.0165(4) Uani 1 1 d . . . . .
N4 N 0.21737(17) -0.15259(17) 0.16937(6) 0.0168(4) Uani 1 1 d . . . . .
C1 C 0.4106(2) 0.2486(2) 0.20479(7) 0.0136(5) Uani 1 1 d . . . . .
C2 C 0.37424(19) 0.2133(2) 0.16521(6) 0.0130(5) Uani 1 1 d . . . . .
C3 C 0.3954(2) 0.3173(2) 0.14683(7) 0.0160(5) Uani 1 1 d . . . . .
C4 C 0.4420(2) 0.4110(2) 0.17630(7) 0.0149(5) Uani 1 1 d . . . . .
C5 C 0.4545(2) 0.3749(2) 0.21196(7) 0.0159(5) Uani 1 1 d . . . . .
C6 C 0.5042(2) 0.4580(2) 0.24285(7) 0.0182(5) Uani 1 1 d . . . . .
H6A H 0.515705 0.436894 0.266990 0.022 Uiso 1 1 calc R U . . .
C7 C 0.5376(2) 0.5755(2) 0.23771(7) 0.0220(6) Uani 1 1 d . . . . .
H7A H 0.571182 0.632956 0.258947 0.026 Uiso 1 1 calc R U . . .
C8 C 0.5234(2) 0.6096(2) 0.20330(8) 0.0219(6) Uani 1 1 d . . . . .
H8A H 0.546120 0.689163 0.201167 0.026 Uiso 1 1 calc R U . . .
C9 C 0.4748(2) 0.5264(2) 0.17076(7) 0.0188(5) Uani 1 1 d . . . . .
C10 C 0.4574(2) 0.5484(2) 0.13330(7) 0.0212(6) Uani 1 1 d . . . . .
H10A H 0.476519 0.625085 0.128081 0.025 Uiso 1 1 calc R U . . .
C11 C 0.4131(2) 0.4586(2) 0.10456(7) 0.0226(6) Uani 1 1 d . . . . .
H11A H 0.403046 0.475275 0.079570 0.027 Uiso 1 1 calc R U . . .
C12 C 0.3815(2) 0.3420(2) 0.11069(7) 0.0196(5) Uani 1 1 d . . . . .
H12A H 0.351357 0.281901 0.090156 0.023 Uiso 1 1 calc R U . . .
C13 C 0.4406(2) 0.20225(19) 0.26568(6) 0.0127(5) Uani 1 1 d . . . . .
C14 C 0.5615(2) 0.2439(2) 0.27725(7) 0.0146(5) Uani 1 1 d . . . . .
C15 C 0.5978(2) 0.2820(2) 0.31528(7) 0.0161(5) Uani 1 1 d . . . . .
H15A H 0.679302 0.313909 0.323204 0.019 Uiso 1 1 calc R U . . .
C16 C 0.5185(2) 0.2750(2) 0.34227(7) 0.0176(5) Uani 1 1 d . . . . .
C17 C 0.4006(2) 0.2325(2) 0.33019(7) 0.0162(5) Uani 1 1 d . . . . .
H17A H 0.345822 0.226385 0.348421 0.019 Uiso 1 1 calc R U . . .
C18 C 0.3599(2) 0.1986(2) 0.29227(6) 0.0135(5) Uani 1 1 d . . . . .
C19 C 0.6500(2) 0.2522(2) 0.24814(7) 0.0162(5) Uani 1 1 d . . . . .
H19A H 0.604164 0.227316 0.222860 0.019 Uiso 1 1 calc R U . . .
C20 C 0.7064(2) 0.1728(2) 0.25141(7) 0.0202(5) Uani 1 1 d . . . . .
C21 C 0.7164(2) 0.1249(2) 0.28381(8) 0.0244(6) Uani 1 1 d . . . . .
H21A H 0.685137 0.139555 0.306323 0.029 Uiso 1 1 calc R U . . .
C22 C 0.7719(2) 0.0553(3) 0.28369(9) 0.0346(7) Uani 1 1 d . . . . .
H22A H 0.779034 0.023693 0.306176 0.041 Uiso 1 1 calc R U . . .
C23 C 0.8162(3) 0.0322(3) 0.25117(11) 0.0428(8) Uani 1 1 d . . . . .
H23A H 0.852949 -0.016116 0.251066 0.051 Uiso 1 1 calc R U . . .
C24 C 0.8072(3) 0.0796(3) 0.21868(10) 0.0397(8) Uani 1 1 d . . . . .
H24A H 0.837714 0.063791 0.196184 0.048 Uiso 1 1 calc R U . . .
C25 C 0.7540(2) 0.1499(2) 0.21876(8) 0.0282(6) Uani 1 1 d . . . . .
H25A H 0.749571 0.183214 0.196374 0.034 Uiso 1 1 calc R U . . .
C26 C 0.7466(2) 0.3775(2) 0.24657(7) 0.0170(5) Uani 1 1 d . . . . .
C27 C 0.8459(2) 0.4302(2) 0.27233(7) 0.0221(6) Uani 1 1 d . . . . .
H27A H 0.855414 0.386782 0.291048 0.026 Uiso 1 1 calc R U . . .
C28 C 0.9312(2) 0.5456(2) 0.27105(8) 0.0276(6) Uani 1 1 d . . . . .
H28A H 0.998453 0.580207 0.288819 0.033 Uiso 1 1 calc R U . . .
C29 C 0.9185(3) 0.6096(3) 0.24412(8) 0.0325(7) Uani 1 1 d . . . . .
H29A H 0.975346 0.689139 0.243854 0.039 Uiso 1 1 calc R U . . .
C30 C 0.8231(3) 0.5580(3) 0.21752(8) 0.0329(7) Uani 1 1 d . . . . .
H30A H 0.815218 0.601316 0.198447 0.039 Uiso 1 1 calc R U . . .
C31 C 0.7388(2) 0.4430(2) 0.21865(7) 0.0249(6) Uani 1 1 d . . . . .
H31A H 0.674029 0.407895 0.199945 0.030 Uiso 1 1 calc R U . . .
C32 C 0.5605(2) 0.3147(2) 0.38339(7) 0.0237(6) Uani 1 1 d . . . . .
H32A H 0.604617 0.275670 0.391874 0.036 Uiso 1 1 calc R U . . .
H32B H 0.492162 0.295147 0.398468 0.036 Uiso 1 1 calc R U . . .
H32C H 0.612154 0.399310 0.386614 0.036 Uiso 1 1 calc R U . . .
C33 C 0.2318(2) 0.1635(2) 0.27918(7) 0.0145(5) Uani 1 1 d . . . . .
H33A H 0.214379 0.115614 0.254125 0.017 Uiso 1 1 calc R U . . .
C34 C 0.2154(2) 0.2690(2) 0.27219(7) 0.0188(5) Uani 1 1 d . . . . .
C35 C 0.2829(2) 0.3795(2) 0.29110(8) 0.0242(6) Uani 1 1 d . . . . .
H35A H 0.343637 0.392776 0.309757 0.029 Uiso 1 1 calc R U . . .
C36 C 0.2627(3) 0.4708(3) 0.28310(9) 0.0354(7) Uani 1 1 d . . . . .
H36A H 0.311156 0.546629 0.295729 0.043 Uiso 1 1 calc R U . . .
C37 C 0.1724(3) 0.4521(3) 0.25684(9) 0.0412(8) Uani 1 1 d . . . . .
H37A H 0.159067 0.515069 0.251281 0.049 Uiso 1 1 calc R U . . .
C38 C 0.1020(3) 0.3424(3) 0.23883(10) 0.0439(8) Uani 1 1 d . . . . .
H38A H 0.038177 0.328621 0.221377 0.053 Uiso 1 1 calc R U . . .
C39 C 0.1240(3) 0.2518(3) 0.24607(8) 0.0316(7) Uani 1 1 d . . . . .
H39A H 0.075963 0.176420 0.233029 0.038 Uiso 1 1 calc R U . . .
C40 C 0.1394(2) 0.0874(2) 0.30510(7) 0.0151(5) Uani 1 1 d . . . . .
C41 C 0.0788(2) -0.0332(2) 0.29517(7) 0.0207(5) Uani 1 1 d . . . . .
H41A H 0.098646 -0.066145 0.273519 0.025 Uiso 1 1 calc R U . . .
C42 C -0.0103(2) -0.1055(2) 0.31664(8) 0.0246(6) Uani 1 1 d . . . . .
H42A H -0.050710 -0.187296 0.309654 0.030 Uiso 1 1 calc R U . . .
C43 C -0.0403(2) -0.0586(2) 0.34808(8) 0.0255(6) Uani 1 1 d . . . . .
H43A H -0.101428 -0.107945 0.362695 0.031 Uiso 1 1 calc R U . . .
C44 C 0.0193(2) 0.0610(2) 0.35823(7) 0.0241(6) Uani 1 1 d . . . . .
H44A H -0.000900 0.093549 0.379895 0.029 Uiso 1 1 calc R U . . .
C45 C 0.1083(2) 0.1332(2) 0.33682(7) 0.0195(5) Uani 1 1 d . . . . .
H45A H 0.148466 0.214937 0.343962 0.023 Uiso 1 1 calc R U . . .
C46 C 0.2908(2) 0.0696(2) 0.11354(6) 0.0141(5) Uani 1 1 d . . . . .
C47 C 0.1771(2) 0.0506(2) 0.10152(7) 0.0151(5) Uani 1 1 d . . . . .
C48 C 0.1479(2) 0.0389(2) 0.06295(7) 0.0213(6) Uani 1 1 d . . . . .
H48A H 0.072268 0.028665 0.054670 0.026 Uiso 1 1 calc R U . . .
C49 C 0.2252(2) 0.0417(3) 0.03592(7) 0.0272(6) Uani 1 1 d . . . . .
C50 C 0.3355(2) 0.0572(2) 0.04865(7) 0.0230(6) Uani 1 1 d . . . . .
H50A H 0.389480 0.059995 0.030512 0.028 Uiso 1 1 calc R U . . .
C51 C 0.3699(2) 0.0689(2) 0.08681(7) 0.0158(5) Uani 1 1 d . . . . .
C52 C 0.0879(2) 0.0456(2) 0.13002(7) 0.0157(5) Uani 1 1 d . . . . .
H52A H 0.131331 0.067822 0.155677 0.019 Uiso 1 1 calc R U . . .
C53 C 0.0442(2) 0.1343(2) 0.12487(7) 0.0171(5) Uani 1 1 d . . . . .
C54 C 0.1054(2) 0.2458(2) 0.14409(8) 0.0249(6) Uani 1 1 d . . . . .
H54A H 0.174233 0.265873 0.160121 0.030 Uiso 1 1 calc R U . . .
C55 C 0.0676(3) 0.3279(3) 0.14023(10) 0.0375(8) Uani 1 1 d . . . . .
H55A H 0.110957 0.403929 0.153321 0.045 Uiso 1 1 calc R U . . .
C56 C -0.0333(3) 0.2992(3) 0.11731(10) 0.0395(8) Uani 1 1 d . . . . .
H56A H -0.059079 0.355457 0.114446 0.047 Uiso 1 1 calc R U . . .
C57 C -0.0962(2) 0.1884(3) 0.09862(9) 0.0334(7) Uani 1 1 d . . . . .
H57A H -0.166154 0.168163 0.083167 0.040 Uiso 1 1 calc R U . . .
C58 C -0.0581(2) 0.1067(2) 0.10224(8) 0.0234(6) Uani 1 1 d . . . . .
H58A H -0.102050 0.030726 0.089164 0.028 Uiso 1 1 calc R U . . .
C59 C -0.0176(2) -0.0754(2) 0.13095(7) 0.0177(5) Uani 1 1 d . . . . .
C60 C -0.0776(2) -0.0972(2) 0.16398(8) 0.0232(6) Uani 1 1 d . . . . .
H60A H -0.048438 -0.038960 0.185053 0.028 Uiso 1 1 calc R U . . .
C61 C -0.1780(3) -0.2010(3) 0.16671(9) 0.0337(7) Uani 1 1 d . . . . .
H61A H -0.217598 -0.213494 0.189420 0.040 Uiso 1 1 calc R U . . .
C62 C -0.2210(2) -0.2868(3) 0.13662(10) 0.0365(8) Uani 1 1 d . . . . .
H62A H -0.290129 -0.358584 0.138501 0.044 Uiso 1 1 calc R U . . .
C63 C -0.1632(2) -0.2680(2) 0.10369(9) 0.0334(7) Uani 1 1 d . . . . .
H63A H -0.192854 -0.326903 0.082815 0.040 Uiso 1 1 calc R U . . .
C64 C -0.0619(2) -0.1634(2) 0.10093(8) 0.0247(6) Uani 1 1 d . . . . .
H64A H -0.022309 -0.151711 0.078223 0.030 Uiso 1 1 calc R U . . .
C65 C 0.1904(3) 0.0271(4) -0.00597(8) 0.0527(11) Uani 1 1 d . . . . .
H65A H 0.261779 0.065463 -0.019683 0.079 Uiso 1 1 calc R U . . .
H65B H 0.139298 0.062454 -0.010272 0.079 Uiso 1 1 calc R U . . .
H65C H 0.147748 -0.056109 -0.015130 0.079 Uiso 1 1 calc R U . . .
C66 C 0.4916(2) 0.0844(2) 0.09970(7) 0.0158(5) Uani 1 1 d . . . . .
H66A H 0.497215 0.095356 0.128026 0.019 Uiso 1 1 calc R U . . .
C67 C 0.5128(2) -0.0199(2) 0.08890(7) 0.0176(5) Uani 1 1 d . . . . .
C68 C 0.4542(2) -0.1053(2) 0.05883(8) 0.0267(6) Uani 1 1 d . . . . .
H68A H 0.394408 -0.102249 0.043294 0.032 Uiso 1 1 calc R U . . .
C69 C 0.4819(3) -0.1954(3) 0.05114(8) 0.0325(7) Uani 1 1 d . . . . .
H69A H 0.441178 -0.252904 0.030313 0.039 Uiso 1 1 calc R U . . .
C70 C 0.5675(3) -0.2023(2) 0.07327(8) 0.0295(7) Uani 1 1 d . . . . .
H70A H 0.585606 -0.264298 0.067982 0.035 Uiso 1 1 calc R U . . .
C71 C 0.6266(3) -0.1181(2) 0.10321(8) 0.0289(6) Uani 1 1 d . . . . .
H71A H 0.686206 -0.121881 0.118580 0.035 Uiso 1 1 calc R U . . .
C72 C 0.5997(2) -0.0277(2) 0.11115(7) 0.0228(6) Uani 1 1 d . . . . .
H72A H 0.641082 0.029493 0.131987 0.027 Uiso 1 1 calc R U . . .
C73 C 0.5915(2) 0.1957(2) 0.08747(7) 0.0182(5) Uani 1 1 d . . . . .
C74 C 0.6375(2) 0.1994(2) 0.05228(8) 0.0259(6) Uani 1 1 d . . . . .
H74A H 0.605530 0.131124 0.034749 0.031 Uiso 1 1 calc R U . . .
C75 C 0.7297(3) 0.3020(3) 0.04265(10) 0.0415(8) Uani 1 1 d . . . . .
H75A H 0.760688 0.303445 0.018612 0.050 Uiso 1 1 calc R U . . .
C76 C 0.7768(3) 0.4022(3) 0.06777(11) 0.0461(9) Uani 1 1 d . . . . .
H76A H 0.839342 0.472585 0.060938 0.055 Uiso 1 1 calc R U . . .
C77 C 0.7326(3) 0.3994(3) 0.10272(10) 0.0400(8) Uani 1 1 d . . . . .
H77A H 0.765032 0.467739 0.120230 0.048 Uiso 1 1 calc R U . . .
C78 C 0.6409(2) 0.2970(2) 0.11229(9) 0.0284(6) Uani 1 1 d . . . . .
H78A H 0.610979 0.295984 0.136485 0.034 Uiso 1 1 calc R U . . .
C79 C 0.4752(2) -0.0442(2) 0.21529(7) 0.0190(5) Uani 1 1 d . . . . .
H79A H 0.540(3) -0.071(2) 0.2188(8) 0.032(8) Uiso 1 1 d . . . . .
C80 C 0.3662(2) -0.1327(2) 0.26945(7) 0.0201(5) Uani 1 1 d . . . . .
C81 C 0.4468(3) -0.1875(2) 0.27320(8) 0.0281(6) Uani 1 1 d . . . . .
H81A H 0.436646 -0.238408 0.250025 0.042 Uiso 1 1 calc R U . . .
H81B H 0.426444 -0.233444 0.294872 0.042 Uiso 1 1 calc R U . . .
H81C H 0.529374 -0.125998 0.277136 0.042 Uiso 1 1 calc R U . . .
C82 C 0.2374(2) -0.2289(2) 0.26408(8) 0.0277(6) Uani 1 1 d . . . . .
H82A H 0.226537 -0.281495 0.241276 0.042 Uiso 1 1 calc R U . . .
H82B H 0.185183 -0.193945 0.261329 0.042 Uiso 1 1 calc R U . . .
H82C H 0.217934 -0.272985 0.286187 0.042 Uiso 1 1 calc R U . . .
C83 C 0.3817(3) -0.0532(2) 0.30515(7) 0.0272(6) Uani 1 1 d . . . . .
H83A H 0.464125 0.008737 0.308945 0.041 Uiso 1 1 calc R U . . .
H83B H 0.361910 -0.098563 0.326960 0.041 Uiso 1 1 calc R U . . .
H83C H 0.329263 -0.018453 0.302612 0.041 Uiso 1 1 calc R U . . .
C84 C 0.1372(2) -0.1430(2) 0.18791(7) 0.0178(5) Uani 1 1 d . . . . .
H84A H 0.052(2) -0.203(2) 0.1874(7) 0.022(7) Uiso 1 1 d . . . . .
C85 C 0.1952(2) -0.2590(2) 0.14462(7) 0.0209(5) Uani 1 1 d . . . . .
C86 C 0.0779(3) -0.3646(2) 0.15095(9) 0.0311(7) Uani 1 1 d . . . . .
H86A H 0.012228 -0.349626 0.144019 0.047 Uiso 1 1 calc R U . . .
H86B H 0.076572 -0.378279 0.177693 0.047 Uiso 1 1 calc R U . . .
H86C H 0.069639 -0.433439 0.135188 0.047 Uiso 1 1 calc R U . . .
C87 C 0.1923(3) -0.2334(3) 0.10380(8) 0.0338(7) Uani 1 1 d . . . . .
H87A H 0.122835 -0.223190 0.098149 0.051 Uiso 1 1 calc R U . . .
H87B H 0.187934 -0.298549 0.086863 0.051 Uiso 1 1 calc R U . . .
H87C H 0.264321 -0.161889 0.100024 0.051 Uiso 1 1 calc R U . . .
C88 C 0.2977(3) -0.2837(3) 0.15281(9) 0.0353(7) Uani 1 1 d . . . . .
H88A H 0.297796 -0.302304 0.178983 0.053 Uiso 1 1 calc R U . . .
H88B H 0.372529 -0.214754 0.149322 0.053 Uiso 1 1 calc R U . . .
H88C H 0.288795 -0.349887 0.135401 0.053 Uiso 1 1 calc R U . . .
N5 N 0.0357(14) 0.6049(9) 0.4855(4) 0.024(3) Uani 0.5 1 d D U P A -1
N6 N -0.0539(13) 0.4061(8) 0.5214(4) 0.021(3) Uani 0.5 1 d D U P A -1
C89 C -0.0416(5) 0.5873(4) 0.51010(13) 0.0198(11) Uani 0.5 1 d D U P A -1
C90 C -0.0909(4) 0.4808(4) 0.52905(14) 0.0213(11) Uani 0.5 1 d D U P A -1
C91 C -0.1827(6) 0.4814(6) 0.5552(2) 0.0298(15) Uani 0.5 1 d . U P A -1
C92 C -0.1726(6) 0.5932(5) 0.54978(16) 0.0156(12) Uani 0.5 1 d . U P A -1
C93 C -0.0968(5) 0.6632(6) 0.52358(16) 0.0285(15) Uani 0.5 1 d . U P A -1
C94 C -0.0910(5) 0.7627(5) 0.51710(16) 0.0262(12) Uani 0.5 1 d . U P A -1
H94A H -0.038380 0.808762 0.499703 0.031 Uiso 0.5 1 calc R U P A -1
C95 C -0.1617(5) 0.8005(6) 0.53561(17) 0.0322(14) Uani 0.5 1 d . U P A -1
H95A H -0.155100 0.873785 0.530933 0.039 Uiso 0.5 1 calc R U P A -1
C96 C -0.2409(6) 0.7371(6) 0.5604(2) 0.0297(15) Uani 0.5 1 d . U P A -1
H96A H -0.288705 0.766268 0.572081 0.036 Uiso 0.5 1 calc R U P A -1
C97 C -0.2526(5) 0.6263(5) 0.56906(17) 0.0242(13) Uani 0.5 1 d . U P A -1
C98 C -0.3323(6) 0.5476(7) 0.5934(2) 0.0245(15) Uani 0.5 1 d . U P A -1
H98A H -0.384652 0.566244 0.607124 0.029 Uiso 0.5 1 calc R U P A -1
C99 C -0.3304(6) 0.4488(7) 0.59600(17) 0.0324(14) Uani 0.5 1 d . U P A -1
H99A H -0.383830 0.397429 0.612170 0.039 Uiso 0.5 1 calc R U P A -1
C100 C -0.2563(5) 0.4109(5) 0.57703(15) 0.0246(12) Uani 0.5 1 d . U P A -1
H10B H -0.260591 0.337586 0.580216 0.030 Uiso 0.5 1 calc R U P A -1
C101 C 0.0844(7) 0.7068(6) 0.4661(2) 0.025(3) Uani 0.5 1 d DG U P A -1
C102 C 0.0298(7) 0.7069(7) 0.4318(3) 0.0092(17) Uani 0.5 1 d DG U P A -1
C103 C 0.0831(8) 0.8016(8) 0.4109(2) 0.016(2) Uani 0.5 1 d G U P A -1
H10C H 0.045851 0.801659 0.387426 0.019 Uiso 0.5 1 calc R U P A -1
C104 C 0.1910(8) 0.8963(6) 0.4244(3) 0.016(2) Uani 0.5 1 d DG U P A -1
C105 C 0.2455(7) 0.8963(6) 0.4588(3) 0.012(2) Uani 0.5 1 d G U P A -1
H10D H 0.319218 0.960995 0.468050 0.015 Uiso 0.5 1 calc R U P A -1
C106 C 0.1922(7) 0.8015(7) 0.4797(2) 0.022(3) Uani 0.5 1 d DG U P A -1
C107 C -0.0865(7) 0.5946(6) 0.4175(3) 0.012(2) Uani 0.5 1 d D U P A -1
H10E H -0.128241 0.555501 0.439661 0.014 Uiso 0.5 1 calc R U P A -1
C108 C -0.1685(9) 0.6231(11) 0.3931(3) 0.021(5) Uani 0.5 1 d DG U P A -1
C109 C -0.2361(10) 0.6564(11) 0.41587(17) 0.065(6) Uani 0.5 1 d G U P A -1
H10F H -0.221453 0.667093 0.442647 0.078 Uiso 0.5 1 calc R U P A -1
C110 C -0.3252(10) 0.6739(13) 0.3994(3) 0.053(5) Uani 0.5 1 d G U P A -1
H11B H -0.371366 0.696631 0.414960 0.063 Uiso 0.5 1 calc R U P A -1
C111 C -0.3466(10) 0.6582(13) 0.3602(3) 0.030(3) Uani 0.5 1 d G U P A -1
H11C H -0.407510 0.670197 0.349006 0.036 Uiso 0.5 1 calc R U P A -1
C112 C -0.2791(10) 0.6250(11) 0.33751(18) 0.015(2) Uani 0.5 1 d G U P A -1
H11D H -0.293742 0.614223 0.310738 0.018 Uiso 0.5 1 calc R U P A -1
C113 C -0.1900(10) 0.6074(11) 0.3540(2) 0.011(2) Uani 0.5 1 d G U P A -1
H11E H -0.143829 0.584683 0.338424 0.014 Uiso 0.5 1 calc R U P A -1
C114 C -0.0526(10) 0.5131(9) 0.3934(3) 0.017(3) Uani 0.5 1 d DG U P A -1
C115 C -0.1205(8) 0.3946(10) 0.3963(3) 0.020(2) Uani 0.5 1 d G U P A -1
H11F H -0.182214 0.368362 0.413051 0.024 Uiso 0.5 1 calc R U P A -1
C116 C -0.0982(9) 0.3144(7) 0.3748(3) 0.038(3) Uani 0.5 1 d G U P A -1
H11G H -0.144641 0.233373 0.376770 0.045 Uiso 0.5 1 calc R U P A -1
C117 C -0.0080(9) 0.3527(8) 0.3503(3) 0.039(3) Uani 0.5 1 d G U P A -1
H11H H 0.007299 0.297903 0.335559 0.046 Uiso 0.5 1 calc R U P A -1
C118 C 0.0600(9) 0.4712(8) 0.3474(3) 0.048(3) Uani 0.5 1 d G U P A -1
H11I H 0.121667 0.497423 0.330627 0.058 Uiso 0.5 1 calc R U P A -1
C119 C 0.0377(10) 0.5514(7) 0.3689(3) 0.042(3) Uani 0.5 1 d G U P A -1
H11J H 0.084096 0.632413 0.366908 0.050 Uiso 0.5 1 calc R U P A -1
C120 C 0.2584(10) 1.0013(7) 0.4026(3) 0.022(2) Uani 0.5 1 d D U P A -1
H12B H 0.309597 1.069522 0.420456 0.034 Uiso 0.5 1 calc R U P A -1
H12C H 0.202008 1.017364 0.388466 0.034 Uiso 0.5 1 calc R U P A -1
H12D H 0.306970 0.984592 0.384919 0.034 Uiso 0.5 1 calc R U P A -1
C121 C 0.2662(12) 0.7903(12) 0.5130(3) 0.031(4) Uani 0.5 1 d D U P A -1
H12E H 0.203773 0.721847 0.524126 0.037 Uiso 0.5 1 calc R U P A -1
C122 C 0.2928(11) 0.8891(10) 0.5449(3) 0.022(3) Uani 0.5 1 d DG U P A -1
C123 C 0.2138(9) 0.9334(12) 0.5490(3) 0.033(3) Uani 0.5 1 d G U P A -1
H12F H 0.148117 0.907964 0.530987 0.040 Uiso 0.5 1 calc R U P A -1
C124 C 0.2310(9) 1.0148(11) 0.5795(3) 0.036(3) Uani 0.5 1 d G U P A -1
H12G H 0.177033 1.044987 0.582334 0.043 Uiso 0.5 1 calc R U P A -1
C125 C 0.3272(9) 1.0519(9) 0.6059(3) 0.032(2) Uani 0.5 1 d G U P A -1
H12H H 0.338926 1.107555 0.626711 0.038 Uiso 0.5 1 calc R U P A -1
C126 C 0.4062(8) 1.0077(10) 0.6017(3) 0.031(2) Uani 0.5 1 d G U P A -1
H12I H 0.471903 1.033101 0.619742 0.037 Uiso 0.5 1 calc R U P A -1
C127 C 0.3890(10) 0.9263(10) 0.5712(4) 0.030(3) Uani 0.5 1 d G U P A -1
H12J H 0.442990 0.896078 0.568395 0.036 Uiso 0.5 1 calc R U P A -1
C128 C 0.3599(9) 0.7502(10) 0.5070(4) 0.041(5) Uani 0.5 1 d DG U P A -1
C129 C 0.4533(10) 0.8186(9) 0.4862(4) 0.025(2) Uani 0.5 1 d G U P A -1
H12K H 0.455804 0.885038 0.476322 0.029 Uiso 0.5 1 calc R U P A -1
C130 C 0.5431(8) 0.7898(11) 0.4798(3) 0.034(3) Uani 0.5 1 d G U P A -1
H13A H 0.606991 0.836587 0.465653 0.041 Uiso 0.5 1 calc R U P A -1
C131 C 0.5395(9) 0.6926(12) 0.4943(3) 0.031(3) Uani 0.5 1 d G U P A -1
H13B H 0.600851 0.672942 0.489948 0.037 Uiso 0.5 1 calc R U P A -1
C132 C 0.4460(10) 0.6242(9) 0.5150(3) 0.029(2) Uani 0.5 1 d G U P A -1
H13C H 0.443523 0.557747 0.524913 0.035 Uiso 0.5 1 calc R U P A -1
C133 C 0.3562(9) 0.6530(10) 0.5214(3) 0.024(2) Uani 0.5 1 d G U P A -1
H13D H 0.292334 0.606196 0.535583 0.029 Uiso 0.5 1 calc R U P A -1
C134 C -0.1055(8) 0.3003(6) 0.5386(3) 0.018(2) Uani 0.5 1 d DG U P A -1
C135 C -0.0501(8) 0.2892(8) 0.5710(3) 0.040(4) Uani 0.5 1 d DG U P A -1
C136 C -0.1000(10) 0.1849(10) 0.5873(3) 0.036(4) Uani 0.5 1 d G U P A -1
H13F H -0.062142 0.177372 0.609497 0.044 Uiso 0.5 1 calc R U P A -1
C137 C -0.2053(10) 0.0917(7) 0.5712(3) 0.038(4) Uani 0.5 1 d DG U P A -1
C138 C -0.2607(8) 0.1028(6) 0.5387(3) 0.041(4) Uani 0.5 1 d G U P A -1
H13G H -0.332615 0.039099 0.527683 0.049 Uiso 0.5 1 calc R U P A -1
C139 C -0.2108(8) 0.2071(8) 0.5224(2) 0.015(2) Uani 0.5 1 d DG U P A -1
C140 C 0.0692(8) 0.3966(7) 0.5863(3) 0.026(3) Uani 0.5 1 d D U P A -1
H14D H 0.103737 0.427723 0.562198 0.032 Uiso 0.5 1 calc R U P A -1
C141 C 0.1667(9) 0.3752(11) 0.6044(3) 0.026(6) Uani 0.5 1 d DG U P A -1
C142 C 0.2394(7) 0.3398(8) 0.58544(18) 0.012(2) Uani 0.5 1 d G U P A -1
H14E H 0.228833 0.322762 0.558650 0.015 Uiso 0.5 1 calc R U P A -1
C143 C 0.3276(8) 0.3294(10) 0.6057(3) 0.028(3) Uani 0.5 1 d G U P A -1
H14F H 0.377332 0.305205 0.592687 0.033 Uiso 0.5 1 calc R U P A -1
C144 C 0.3431(11) 0.3543(13) 0.6448(3) 0.034(3) Uani 0.5 1 d G U P A -1
H14G H 0.403398 0.347186 0.658664 0.041 Uiso 0.5 1 calc R U P A -1
C145 C 0.2704(13) 0.3897(13) 0.66382(18) 0.038(4) Uani 0.5 1 d G U P A -1
H14H H 0.280964 0.406724 0.690605 0.045 Uiso 0.5 1 calc R U P A -1
C146 C 0.1822(12) 0.4001(13) 0.6436(3) 0.036(4) Uani 0.5 1 d G U P A -1
H14I H 0.132464 0.424281 0.656569 0.043 Uiso 0.5 1 calc R U P A -1
C147 C 0.0579(10) 0.4997(8) 0.6059(3) 0.033(4) Uani 0.5 1 d DG U P A -1
C148 C 0.1327(10) 0.6148(10) 0.6001(3) 0.033(3) Uani 0.5 1 d G U P A -1
H14J H 0.191548 0.632086 0.582493 0.040 Uiso 0.5 1 calc R U P A -1
C149 C 0.1215(9) 0.7046(7) 0.6201(3) 0.023(2) Uani 0.5 1 d G U P A -1
H14K H 0.172658 0.783310 0.616078 0.028 Uiso 0.5 1 calc R U P A -1
C150 C 0.0354(8) 0.6794(6) 0.6458(3) 0.0210(18) Uani 0.5 1 d G U P A -1
H15B H 0.027743 0.740755 0.659464 0.025 Uiso 0.5 1 calc R U P A -1
C151 C -0.0394(7) 0.5643(7) 0.6517(2) 0.0195(18) Uani 0.5 1 d G U P A -1
H15C H -0.098282 0.546976 0.669265 0.023 Uiso 0.5 1 calc R U P A -1
C152 C -0.0282(9) 0.4744(6) 0.6317(3) 0.021(2) Uani 0.5 1 d G U P A -1
H15D H -0.079393 0.395751 0.635681 0.026 Uiso 0.5 1 calc R U P A -1
C153 C -0.2527(13) -0.0153(9) 0.5928(4) 0.051(4) Uani 0.5 1 d D U P A -1
H15E H -0.334594 -0.069365 0.583307 0.076 Uiso 0.5 1 calc R U P A -1
H15F H -0.250187 0.008576 0.619846 0.076 Uiso 0.5 1 calc R U P A -1
H15G H -0.203802 -0.054044 0.589198 0.076 Uiso 0.5 1 calc R U P A -1
C154 C -0.2552(11) 0.2163(11) 0.4823(2) 0.015(3) Uani 0.5 1 d D U P A -1
H15H H -0.190840 0.284767 0.471737 0.018 Uiso 0.5 1 calc R U P A -1
C155 C -0.3020(11) 0.1097(10) 0.4523(3) 0.032(4) Uani 0.5 1 d DG U P A -1
C156 C -0.2267(9) 0.0637(11) 0.4434(3) 0.033(3) Uani 0.5 1 d G U P A -1
H15I H -0.153619 0.091086 0.457946 0.040 Uiso 0.5 1 calc R U P A -1
C157 C -0.2583(8) -0.0225(10) 0.4132(3) 0.036(3) Uani 0.5 1 d G U P A -1
H15J H -0.206858 -0.053957 0.407097 0.043 Uiso 0.5 1 calc R U P A -1
C158 C -0.3653(8) -0.0626(10) 0.3918(3) 0.043(3) Uani 0.5 1 d G U P A -1
H15K H -0.386900 -0.121511 0.371197 0.052 Uiso 0.5 1 calc R U P A -1
C159 C -0.4406(8) -0.0166(12) 0.4007(3) 0.047(3) Uani 0.5 1 d G U P A -1
H15L H -0.513705 -0.044024 0.386146 0.057 Uiso 0.5 1 calc R U P A -1
C160 C -0.4090(11) 0.0696(12) 0.4309(4) 0.034(3) Uani 0.5 1 d G U P A -1
H16A H -0.460468 0.101019 0.436995 0.041 Uiso 0.5 1 calc R U P A -1
C161 C -0.3545(8) 0.2452(9) 0.4921(3) 0.012(3) Uani 0.5 1 d DG U P A -1
C162 C -0.4598(9) 0.1705(9) 0.5067(3) 0.033(3) Uani 0.5 1 d G U P A -1
H16B H -0.473671 0.095374 0.512167 0.040 Uiso 0.5 1 calc R U P A -1
C163 C -0.5449(8) 0.2057(13) 0.5134(4) 0.043(3) Uani 0.5 1 d G U P A -1
H16C H -0.616878 0.154650 0.523396 0.051 Uiso 0.5 1 calc R U P A -1
C164 C -0.5246(10) 0.3157(13) 0.5055(4) 0.055(5) Uani 0.5 1 d G U P A -1
H16D H -0.582779 0.339716 0.510012 0.066 Uiso 0.5 1 calc R U P A -1
C165 C -0.4193(11) 0.3904(9) 0.4908(4) 0.040(3) Uani 0.5 1 d G U P A -1
H16E H -0.405475 0.465508 0.485399 0.048 Uiso 0.5 1 calc R U P A -1
C166 C -0.3342(8) 0.3552(8) 0.4842(3) 0.033(3) Uani 0.5 1 d G U P A -1
H16F H -0.262265 0.406235 0.474171 0.040 Uiso 0.5 1 calc R U P A -1
C1Q C -0.2695(10) 0.5101(8) 0.5799(3) 0.125(5) Uani 0.5 1 d DG U P B -2
C2Q C -0.1747(10) 0.5406(10) 0.5573(3) 0.103(6) Uani 0.5 1 d G U P B -2
H2QA H -0.141526 0.489758 0.552794 0.123 Uiso 0.5 1 calc R U P B -2
C3Q C -0.1283(8) 0.6456(11) 0.5414(3) 0.104(5) Uani 0.5 1 d G U P B -2
H3QA H -0.063555 0.666406 0.526036 0.125 Uiso 0.5 1 calc R U P B -2
C4Q C -0.1768(9) 0.7200(8) 0.5481(3) 0.145(5) Uani 0.5 1 d G U P B -2
H4QA H -0.145182 0.791701 0.537210 0.174 Uiso 0.5 1 calc R U P B -2
C5Q C -0.2716(9) 0.6895(9) 0.5706(3) 0.098(5) Uani 0.5 1 d G U P B -2
H5QA H -0.304779 0.740350 0.575141 0.118 Uiso 0.5 1 calc R U P B -2
C6Q C -0.3180(8) 0.5846(10) 0.5865(3) 0.099(6) Uani 0.5 1 d G U P B -2
H6QA H -0.382751 0.563703 0.601900 0.118 Uiso 0.5 1 calc R U P B -2
C7Q C -0.3277(19) 0.3936(14) 0.5980(6) 0.205(11) Uani 0.5 1 d D U P B -2
H7QA H -0.384953 0.394678 0.615440 0.307 Uiso 0.5 1 calc R U P B -2
H7QB H -0.266464 0.383888 0.611905 0.307 Uiso 0.5 1 calc R U P B -2
H7QC H -0.368391 0.328559 0.578017 0.307 Uiso 0.5 1 calc R U P B -2
C1S C 0.3933(6) 0.4167(5) 0.0012(2) 0.069(3) Uani 0.5 1 d DG U P C -1
C2S C 0.5008(7) 0.4239(5) 0.0131(2) 0.041(2) Uani 0.5 1 d DG U P C -1
H2SA H 0.502299 0.360341 0.023821 0.049 Uiso 0.5 1 calc R U P C -1
C3S C 0.6060(6) 0.5240(6) 0.0093(2) 0.063(3) Uani 0.5 1 d G U P C -1
H3SA H 0.679501 0.528881 0.017429 0.076 Uiso 0.5 1 calc R U P C -1
C4S C 0.6038(7) 0.6169(5) -0.0064(3) 0.064(3) Uani 0.5 1 d G U P C -1
H4SA H 0.675714 0.685358 -0.009020 0.077 Uiso 0.5 1 calc R U P C -1
C5S C 0.4963(8) 0.6098(6) -0.0183(3) 0.059(3) Uani 0.5 1 d G U P C -1
H5SA H 0.494726 0.673295 -0.029077 0.071 Uiso 0.5 1 calc R U P C -1
C6S C 0.3910(7) 0.5097(6) -0.0145(3) 0.048(2) Uani 0.5 1 d DG U P C -1
H6SA H 0.317523 0.504755 -0.022685 0.058 Uiso 0.5 1 calc R U P C -1
C7S C 0.2759(8) 0.3105(8) 0.0053(3) 0.095(3) Uani 0.5 1 d D U P C -1
H7SA H 0.288937 0.258237 0.020739 0.142 Uiso 0.5 1 calc R U P C -1
H7SB H 0.240148 0.269508 -0.019843 0.142 Uiso 0.5 1 calc R U P C -1
H7SC H 0.222760 0.335066 0.017564 0.142 Uiso 0.5 1 calc R U P C -1
C8S C -0.0132(4) -0.4407(4) 0.00228(12) 0.0383(15) Uani 0.5 1 d DG . P D -1
C9S C -0.0919(4) -0.5069(3) -0.02861(14) 0.046(3) Uani 0.5 1 d G . P D -1
H9SA H -0.107432 -0.584906 -0.035359 0.055 Uiso 0.5 1 calc R U P D -1
C10S C -0.1477(4) -0.4591(4) -0.04964(11) 0.0474(17) Uani 0.5 1 d G . P D -1
H10G H -0.201505 -0.504358 -0.070753 0.057 Uiso 0.5 1 calc R U P D -1
C11S C -0.1250(4) -0.3450(4) -0.03977(11) 0.0455(17) Uani 0.5 1 d G . P D -1
H11K H -0.163167 -0.312297 -0.054137 0.055 Uiso 0.5 1 calc R U P D -1
C12S C -0.0463(4) -0.2788(3) -0.00887(12) 0.0445(16) Uani 0.5 1 d G . P D -1
H12L H -0.030757 -0.200782 -0.002125 0.053 Uiso 0.5 1 calc R U P D -1
C13S C 0.0096(3) -0.3266(3) 0.01215(10) 0.0377(15) Uani 0.5 1 d G . P D -1
H13E H 0.063318 -0.281328 0.033270 0.045 Uiso 0.5 1 calc R U P D -1
C14S C 0.0485(9) -0.4955(7) 0.0236(3) 0.049(2) Uani 0.5 1 d D . P D -1
H14A H 0.004449 -0.580457 0.017995 0.073 Uiso 0.5 1 calc R U P D -1
H14B H 0.051686 -0.474300 0.050880 0.073 Uiso 0.5 1 calc R U P D -1
H14C H 0.129083 -0.466995 0.015678 0.073 Uiso 0.5 1 calc R U P D -1

loop_
_atom_site_aniso_label
_atom_site_aniso_U_11
_atom_site_aniso_U_22
_atom_site_aniso_U_33
_atom_site_aniso_U_23
_atom_site_aniso_U_13
_atom_site_aniso_U_12
Al1 0.0139(4) 0.0127(4) 0.0146(4) 0.0022(3) 0.0006(3) 0.0066(3)
O1 0.0165(9) 0.0195(9) 0.0169(9) 0.0044(7) 0.0008(7) 0.0103(7)
O2 0.0161(9) 0.0146(9) 0.0179(9) 0.0008(7) 0.0000(7) 0.0064(7)
N1 0.0108(10) 0.0124(10) 0.0130(10) 0.0030(8) 0.0005(8) 0.0059(8)
N2 0.0123(10) 0.0139(10) 0.0114(10) 0.0023(8) 0.0011(8) 0.0067(8)
N3 0.0167(11) 0.0140(10) 0.0177(11) 0.0018(8) -0.0009(8) 0.0064(9)
N4 0.0166(11) 0.0146(10) 0.0199(11) 0.0012(8) -0.0008(9) 0.0081(9)
C1 0.0117(11) 0.0126(12) 0.0164(12) 0.0018(9) 0.0014(9) 0.0056(10)
C2 0.0102(11) 0.0146(12) 0.0162(12) 0.0044(9) 0.0019(9) 0.0070(10)
C3 0.0120(12) 0.0174(13) 0.0203(13) 0.0056(10) 0.0018(10) 0.0076(10)
C4 0.0114(11) 0.0156(12) 0.0184(13) 0.0024(10) 0.0030(9) 0.0068(10)
C5 0.0142(12) 0.0154(12) 0.0204(13) 0.0049(10) 0.0040(10) 0.0082(10)
C6 0.0186(13) 0.0163(13) 0.0182(13) 0.0019(10) 0.0018(10) 0.0072(11)
C7 0.0227(14) 0.0155(13) 0.0259(14) -0.0020(11) 0.0030(11) 0.0081(11)
C8 0.0206(13) 0.0108(12) 0.0318(15) 0.0039(11) 0.0084(11) 0.0047(11)
C9 0.0173(13) 0.0174(13) 0.0257(14) 0.0075(10) 0.0084(10) 0.0104(11)
C10 0.0215(13) 0.0161(13) 0.0298(15) 0.0113(11) 0.0087(11) 0.0104(11)
C11 0.0229(14) 0.0270(14) 0.0223(14) 0.0120(11) 0.0050(11) 0.0138(12)
C12 0.0189(13) 0.0224(14) 0.0187(13) 0.0031(10) 0.0003(10) 0.0108(11)
C13 0.0151(12) 0.0095(11) 0.0125(12) 0.0028(9) -0.0003(9) 0.0049(10)
C14 0.0147(12) 0.0127(12) 0.0174(12) 0.0012(9) 0.0011(10) 0.0075(10)
C15 0.0126(12) 0.0167(12) 0.0173(12) 0.0013(10) -0.0028(9) 0.0059(10)
C16 0.0194(13) 0.0167(13) 0.0164(13) 0.0027(10) -0.0007(10) 0.0082(11)
C17 0.0162(12) 0.0171(12) 0.0146(12) 0.0009(10) 0.0043(10) 0.0074(10)
C18 0.0150(12) 0.0112(11) 0.0153(12) 0.0028(9) 0.0012(9) 0.0069(10)
C19 0.0142(12) 0.0199(13) 0.0139(12) -0.0011(10) -0.0002(9) 0.0081(10)
C20 0.0127(12) 0.0158(13) 0.0287(14) -0.0034(11) -0.0008(10) 0.0049(10)
C21 0.0169(13) 0.0227(14) 0.0324(15) -0.0008(12) -0.0008(11) 0.0091(11)
C22 0.0250(15) 0.0281(16) 0.051(2) 0.0060(14) -0.0049(14) 0.0130(13)
C23 0.0315(17) 0.0350(18) 0.072(2) 0.0013(17) 0.0035(16) 0.0246(15)
C24 0.0312(17) 0.0386(18) 0.055(2) -0.0050(16) 0.0097(15) 0.0223(15)
C25 0.0216(14) 0.0270(15) 0.0373(17) 0.0002(12) 0.0048(12) 0.0129(12)
C26 0.0147(12) 0.0211(13) 0.0169(12) 0.0014(10) 0.0050(10) 0.0099(11)
C27 0.0205(13) 0.0265(14) 0.0185(13) 0.0023(11) 0.0027(10) 0.0106(12)
C28 0.0203(14) 0.0287(15) 0.0249(15) -0.0001(12) 0.0025(11) 0.0048(12)
C29 0.0280(16) 0.0227(15) 0.0405(18) 0.0076(13) 0.0127(13) 0.0055(13)
C30 0.0297(16) 0.0345(17) 0.0359(17) 0.0184(14) 0.0096(13) 0.0139(14)
C31 0.0176(13) 0.0353(16) 0.0226(14) 0.0063(12) 0.0032(11) 0.0127(12)
C32 0.0205(14) 0.0320(15) 0.0148(13) 0.0007(11) -0.0012(10) 0.0097(12)
C33 0.0121(12) 0.0156(12) 0.0159(12) 0.0025(10) 0.0017(9) 0.0064(10)
C34 0.0192(13) 0.0228(14) 0.0188(13) 0.0091(10) 0.0089(10) 0.0121(11)
C35 0.0202(14) 0.0197(14) 0.0342(16) 0.0030(11) 0.0068(11) 0.0104(12)
C36 0.0371(17) 0.0202(15) 0.052(2) 0.0114(14) 0.0184(15) 0.0142(14)
C37 0.057(2) 0.0357(18) 0.051(2) 0.0232(16) 0.0197(17) 0.0340(17)
C38 0.053(2) 0.051(2) 0.046(2) 0.0121(16) -0.0024(16) 0.0388(19)
C39 0.0343(17) 0.0315(16) 0.0356(17) 0.0051(13) -0.0042(13) 0.0212(14)
C40 0.0111(11) 0.0180(12) 0.0187(12) 0.0041(10) 0.0009(9) 0.0087(10)
C41 0.0215(13) 0.0194(13) 0.0210(13) 0.0030(10) 0.0042(11) 0.0093(11)
C42 0.0244(14) 0.0164(13) 0.0293(15) 0.0055(11) 0.0054(12) 0.0059(11)
C43 0.0220(14) 0.0268(15) 0.0289(15) 0.0139(12) 0.0099(11) 0.0104(12)
C44 0.0252(14) 0.0297(15) 0.0224(14) 0.0056(11) 0.0091(11) 0.0165(12)
C45 0.0183(13) 0.0162(13) 0.0241(14) 0.0020(10) 0.0026(10) 0.0083(11)
C46 0.0156(12) 0.0117(12) 0.0137(12) 0.0016(9) -0.0009(9) 0.0054(10)
C47 0.0156(12) 0.0146(12) 0.0158(12) 0.0022(9) 0.0011(10) 0.0075(10)
C48 0.0167(13) 0.0282(14) 0.0190(13) 0.0028(11) -0.0025(10) 0.0107(11)
C49 0.0245(14) 0.0459(18) 0.0126(13) 0.0018(12) -0.0020(11) 0.0181(14)
C50 0.0198(13) 0.0338(15) 0.0172(13) 0.0025(11) 0.0037(10) 0.0139(12)
C51 0.0151(12) 0.0170(12) 0.0144(12) 0.0012(10) -0.0004(10) 0.0071(10)
C52 0.0145(12) 0.0192(13) 0.0141(12) 0.0014(10) -0.0015(9) 0.0088(10)
C53 0.0142(12) 0.0188(13) 0.0212(13) 0.0052(10) 0.0036(10) 0.0097(11)
C54 0.0175(13) 0.0245(14) 0.0326(15) -0.0009(12) -0.0021(11) 0.0106(12)
C55 0.0302(16) 0.0221(15) 0.060(2) -0.0043(14) -0.0060(15) 0.0138(13)
C56 0.0293(16) 0.0240(16) 0.071(2) 0.0053(15) -0.0051(15) 0.0181(14)
C57 0.0223(15) 0.0313(16) 0.0503(19) 0.0094(14) -0.0067(13) 0.0155(13)
C58 0.0205(14) 0.0204(14) 0.0295(15) 0.0038(11) -0.0036(11) 0.0100(11)
C59 0.0133(12) 0.0207(13) 0.0252(14) 0.0064(11) 0.0004(10) 0.0125(11)
C60 0.0224(14) 0.0254(14) 0.0303(15) 0.0106(12) 0.0073(11) 0.0169(12)
C61 0.0279(16) 0.0323(17) 0.053(2) 0.0239(15) 0.0173(14) 0.0202(14)
C62 0.0163(14) 0.0217(15) 0.075(2) 0.0201(16) 0.0091(15) 0.0092(12)
C63 0.0221(15) 0.0212(15) 0.056(2) 0.0021(14) -0.0050(14) 0.0103(12)
C64 0.0198(14) 0.0215(14) 0.0326(15) 0.0037(12) -0.0001(11) 0.0097(12)
C65 0.0361(19) 0.114(3) 0.0142(15) 0.0028(17) -0.0013(13) 0.042(2)
C66 0.0146(12) 0.0210(13) 0.0133(12) 0.0032(10) 0.0027(9) 0.0095(11)
C67 0.0192(13) 0.0205(13) 0.0160(12) 0.0079(10) 0.0083(10) 0.0105(11)
C68 0.0311(15) 0.0297(15) 0.0224(14) 0.0000(12) 0.0018(12) 0.0175(13)
C69 0.0460(19) 0.0295(16) 0.0244(15) -0.0026(12) 0.0051(13) 0.0206(15)
C70 0.0442(18) 0.0245(15) 0.0309(16) 0.0108(12) 0.0161(13) 0.0235(14)
C71 0.0316(16) 0.0333(16) 0.0305(16) 0.0144(13) 0.0078(12) 0.0207(14)
C72 0.0241(14) 0.0230(14) 0.0240(14) 0.0067(11) 0.0034(11) 0.0126(12)
C73 0.0139(12) 0.0228(13) 0.0233(13) 0.0069(11) -0.0005(10) 0.0125(11)
C74 0.0238(14) 0.0306(15) 0.0239(14) 0.0100(12) 0.0017(11) 0.0123(12)
C75 0.0326(17) 0.048(2) 0.0422(19) 0.0259(16) 0.0135(14) 0.0139(16)
C76 0.0326(18) 0.0281(18) 0.071(3) 0.0239(17) 0.0094(17) 0.0058(15)
C77 0.0284(16) 0.0209(15) 0.069(2) -0.0001(15) -0.0010(16) 0.0112(13)
C78 0.0196(14) 0.0265(15) 0.0399(17) -0.0004(13) 0.0036(12) 0.0121(12)
C79 0.0183(13) 0.0150(12) 0.0222(14) 0.0000(10) -0.0023(11) 0.0073(11)
C80 0.0220(13) 0.0158(13) 0.0215(13) 0.0045(10) 0.0002(11) 0.0079(11)
C81 0.0322(16) 0.0271(15) 0.0311(16) 0.0138(12) 0.0047(12) 0.0172(13)
C82 0.0260(15) 0.0235(15) 0.0319(16) 0.0121(12) 0.0014(12) 0.0088(12)
C83 0.0366(16) 0.0249(15) 0.0193(14) 0.0058(11) -0.0009(12) 0.0134(13)
C84 0.0181(13) 0.0161(13) 0.0202(13) 0.0057(10) -0.0009(10) 0.0086(11)
C85 0.0209(13) 0.0157(13) 0.0250(14) -0.0022(10) -0.0023(11) 0.0087(11)
C86 0.0311(16) 0.0172(14) 0.0386(17) -0.0046(12) 0.0058(13) 0.0074(12)
C87 0.0504(19) 0.0254(15) 0.0258(15) -0.0040(12) 0.0030(14) 0.0192(15)
C88 0.0356(17) 0.0299(16) 0.0460(19) -0.0093(14) -0.0077(14) 0.0226(14)
N5 0.030(5) 0.021(3) 0.024(5) 0.004(3) -0.001(3) 0.014(3)
N6 0.017(4) 0.021(4) 0.022(5) 0.000(3) -0.001(3) 0.008(3)
C89 0.030(3) 0.018(3) 0.015(2) -0.008(2) -0.009(2) 0.017(2)
C90 0.017(2) 0.024(3) 0.019(3) 0.000(2) 0.001(2) 0.007(2)
C91 0.025(3) 0.021(3) 0.035(3) 0.005(3) -0.017(3) 0.005(3)
C92 0.028(3) 0.004(2) 0.010(2) 0.0035(19) -0.005(2) 0.003(2)
C93 0.015(3) 0.039(3) 0.013(3) 0.006(2) -0.003(2) -0.002(2)
C94 0.020(3) 0.024(3) 0.029(3) 0.002(2) -0.003(2) 0.006(2)
C95 0.033(3) 0.035(3) 0.032(3) -0.016(3) -0.009(3) 0.023(3)
C96 0.028(3) 0.030(3) 0.039(4) -0.002(3) 0.009(3) 0.022(3)
C97 0.027(3) 0.014(3) 0.025(3) -0.007(2) -0.010(2) 0.007(2)
C98 0.022(3) 0.027(3) 0.026(3) -0.004(3) 0.009(3) 0.013(3)
C99 0.032(3) 0.042(4) 0.020(3) -0.004(3) -0.006(2) 0.017(3)
C100 0.024(3) 0.029(3) 0.019(3) 0.003(2) -0.002(2) 0.011(2)
C101 0.023(4) 0.023(4) 0.029(4) 0.003(3) 0.005(3) 0.011(3)
C102 0.002(2) 0.011(4) 0.014(3) 0.011(3) 0.001(2) 0.001(2)
C103 0.003(3) 0.021(4) 0.015(4) 0.008(3) 0.000(3) -0.003(3)
C104 0.018(4) 0.013(4) 0.012(3) 0.003(3) -0.011(3) 0.006(4)
C105 0.007(3) 0.003(4) 0.020(5) 0.005(3) -0.006(3) -0.003(2)
C106 0.024(4) 0.029(4) 0.026(4) 0.003(3) 0.003(3) 0.022(3)
C107 0.010(3) 0.005(3) 0.013(4) -0.004(3) 0.002(3) -0.002(2)
C108 0.020(7) 0.017(7) 0.030(8) 0.005(5) -0.001(5) 0.012(6)
C109 0.068(9) 0.063(9) 0.063(9) 0.004(7) 0.008(7) 0.031(7)
C110 0.052(8) 0.053(7) 0.050(6) -0.018(5) 0.013(5) 0.025(6)
C111 0.024(5) 0.029(5) 0.053(6) 0.005(4) -0.002(4) 0.025(4)
C112 0.017(4) 0.014(4) 0.013(4) 0.003(3) -0.009(3) 0.007(3)
C113 0.012(4) 0.010(4) 0.014(4) -0.004(3) -0.006(3) 0.008(3)
C114 0.010(5) 0.015(4) 0.025(6) 0.007(4) -0.010(4) 0.005(3)
C115 0.017(4) 0.024(5) 0.016(4) -0.001(4) -0.008(3) 0.008(3)
C116 0.040(5) 0.027(5) 0.039(6) 0.006(4) -0.011(4) 0.011(4)
C117 0.048(6) 0.037(6) 0.039(5) 0.002(4) -0.003(4) 0.028(5)
C118 0.044(6) 0.041(6) 0.060(6) 0.004(4) 0.004(4) 0.021(5)
C119 0.039(5) 0.032(4) 0.060(6) 0.006(4) 0.010(4) 0.022(4)
C120 0.023(2) 0.022(2) 0.023(2) 0.0032(10) 0.0008(10) 0.0107(14)
C121 0.037(6) 0.017(5) 0.023(5) 0.009(4) 0.012(4) -0.001(4)
C122 0.017(5) 0.026(6) 0.005(4) 0.004(4) -0.001(4) -0.003(4)
C123 0.036(5) 0.042(5) 0.023(4) 0.014(3) 0.003(3) 0.017(4)
C124 0.040(5) 0.045(5) 0.030(5) 0.007(4) 0.006(4) 0.025(4)
C125 0.041(6) 0.030(4) 0.022(4) -0.005(3) 0.002(4) 0.016(4)
C126 0.038(5) 0.031(4) 0.023(4) -0.006(3) -0.012(3) 0.019(4)
C127 0.035(5) 0.032(5) 0.036(6) 0.002(4) -0.004(4) 0.027(4)
C128 0.046(7) 0.046(8) 0.037(8) -0.003(5) -0.008(5) 0.027(6)
C129 0.025(4) 0.022(4) 0.018(4) 0.000(3) -0.002(3) 0.005(3)
C130 0.032(5) 0.042(5) 0.025(5) -0.001(4) 0.007(3) 0.016(4)
C131 0.038(4) 0.037(6) 0.021(5) -0.003(4) 0.006(4) 0.022(4)
C132 0.035(5) 0.032(4) 0.022(4) -0.004(3) -0.003(4) 0.019(4)
C133 0.029(4) 0.025(4) 0.017(4) 0.003(3) -0.003(3) 0.011(3)
C134 0.016(3) 0.016(3) 0.024(4) 0.004(3) -0.001(3) 0.009(3)
C135 0.033(5) 0.042(6) 0.037(6) -0.011(5) 0.000(4) 0.014(4)
C136 0.049(7) 0.029(5) 0.033(6) 0.003(4) -0.018(4) 0.022(5)
C137 0.027(5) 0.025(5) 0.048(7) -0.002(4) -0.008(5) 0.001(4)
C138 0.036(5) 0.046(7) 0.036(6) 0.001(5) -0.016(4) 0.017(5)
C139 0.012(3) 0.013(3) 0.024(3) 0.002(2) -0.003(2) 0.010(3)
C140 0.020(4) 0.038(6) 0.020(5) 0.023(4) 0.013(3) 0.009(4)
C141 0.026(8) 0.023(8) 0.017(6) 0.002(5) 0.002(5) 0.002(6)
C142 0.014(4) 0.016(4) 0.011(4) -0.003(3) 0.000(3) 0.011(3)
C143 0.021(5) 0.037(6) 0.037(5) 0.012(4) 0.001(4) 0.022(4)
C144 0.030(6) 0.032(5) 0.034(5) -0.009(4) -0.002(4) 0.010(4)
C145 0.041(6) 0.023(5) 0.055(6) 0.000(4) 0.013(5) 0.020(4)
C146 0.035(6) 0.033(6) 0.040(7) 0.020(5) 0.004(5) 0.014(5)
C147 0.033(7) 0.041(7) 0.027(7) -0.005(5) 0.003(5) 0.021(6)
C148 0.034(5) 0.029(6) 0.038(6) 0.008(4) 0.011(4) 0.015(4)
C149 0.026(4) 0.015(3) 0.024(4) 0.005(3) -0.003(3) 0.005(3)
C150 0.020(4) 0.021(4) 0.024(4) 0.003(3) -0.003(3) 0.012(3)
C151 0.013(3) 0.027(5) 0.019(3) 0.008(3) 0.008(2) 0.009(3)
C152 0.020(4) 0.017(3) 0.020(4) 0.006(3) -0.005(3) 0.003(3)
C153 0.055(5) 0.043(5) 0.050(5) 0.017(4) -0.002(3) 0.018(4)
C154 0.010(4) 0.018(5) 0.016(4) 0.010(3) -0.004(3) 0.005(4)
C155 0.042(7) 0.022(6) 0.040(7) 0.007(5) 0.004(5) 0.022(5)
C156 0.021(4) 0.035(5) 0.037(5) -0.001(4) -0.001(3) 0.010(4)
C157 0.031(5) 0.038(5) 0.036(6) -0.006(4) 0.008(4) 0.015(4)
C158 0.042(6) 0.039(5) 0.032(4) -0.004(4) -0.009(4) 0.008(4)
C159 0.043(6) 0.055(6) 0.043(5) -0.002(4) -0.011(4) 0.024(5)
C160 0.038(5) 0.038(6) 0.017(5) -0.003(4) -0.008(4) 0.012(4)
C161 0.018(4) 0.009(4) 0.005(4) -0.002(3) -0.003(3) 0.002(3)
C162 0.038(5) 0.031(5) 0.025(5) 0.002(4) -0.010(4) 0.013(4)
C163 0.039(5) 0.043(5) 0.039(5) 0.007(4) 0.005(3) 0.013(4)
C164 0.052(6) 0.058(8) 0.069(9) 0.005(6) 0.008(6) 0.037(6)
C165 0.050(6) 0.031(5) 0.042(6) 0.006(4) 0.004(5) 0.022(4)
C166 0.044(5) 0.036(5) 0.020(5) 0.001(4) 0.001(4) 0.019(4)
C1Q 0.117(8) 0.141(9) 0.115(8) -0.036(7) -0.042(7) 0.070(7)
C2Q 0.078(8) 0.123(10) 0.089(8) -0.006(8) -0.021(6) 0.037(8)
C3Q 0.089(9) 0.122(9) 0.109(9) -0.020(7) -0.025(7) 0.063(7)
C4Q 0.113(8) 0.183(10) 0.127(9) -0.063(8) -0.009(7) 0.073(8)
C5Q 0.082(8) 0.122(10) 0.090(8) -0.029(7) 0.001(6) 0.054(7)
C6Q 0.108(9) 0.103(10) 0.103(10) -0.030(7) -0.024(7) 0.073(8)
C7Q 0.202(11) 0.207(12) 0.206(12) 0.015(5) 0.009(5) 0.099(7)
C1S 0.131(8) 0.049(5) 0.042(5) -0.004(4) 0.000(5) 0.057(5)
C2S 0.084(6) 0.035(4) 0.028(4) -0.007(3) -0.001(4) 0.050(4)
C3S 0.091(7) 0.074(7) 0.042(6) -0.014(5) -0.011(4) 0.057(6)
C4S 0.067(6) 0.068(6) 0.040(5) -0.026(4) 0.018(4) 0.022(5)
C5S 0.092(6) 0.057(6) 0.061(5) -0.001(4) 0.005(4) 0.062(5)
C6S 0.087(6) 0.045(5) 0.033(4) 0.006(3) 0.001(4) 0.049(5)
C7S 0.113(5) 0.088(5) 0.077(5) 0.017(4) 0.002(4) 0.040(4)
C8S 0.038(4) 0.038(4) 0.029(3) 0.001(3) 0.012(3) 0.010(3)
C9S 0.046(6) 0.052(5) 0.030(5) 0.000(4) 0.009(4) 0.016(5)
C10S 0.049(4) 0.051(4) 0.032(4) 0.002(3) -0.009(3) 0.015(4)
C11S 0.042(4) 0.051(4) 0.042(4) 0.014(3) 0.002(3) 0.019(3)
C12S 0.046(4) 0.039(4) 0.039(4) -0.002(3) 0.006(3) 0.013(3)
C13S 0.039(4) 0.039(4) 0.030(3) 0.001(3) 0.005(3) 0.014(3)
C14S 0.047(6) 0.035(5) 0.047(5) -0.003(4) -0.001(4) 0.007(4)

loop_
_atom_type_symbol
_atom_type_description
_atom_type_scat_dispersion_real
_atom_type_scat_dispersion_imag
_atom_type_scat_source
C C 0.0033 0.0016 'International Tables Vol C Tables 4.2.6.8 and 6.1.1.4'
H H 0.0000 0.0000 'International Tables Vol C Tables 4.2.6.8 and 6.1.1.4'
N N 0.0061 0.0033 'International Tables Vol C Tables 4.2.6.8 and 6.1.1.4'
O O 0.0106 0.0060 'International Tables Vol C Tables 4.2.6.8 and 6.1.1.4'
Al Al 0.0645 0.0514 'International Tables Vol C Tables 4.2.6.8 and 6.1.1.4'

loop_
_geom_angle_atom_site_label_1
_geom_angle_atom_site_label_2
_geom_angle_atom_site_label_3
_geom_angle
_geom_angle_site_symmetry_1
_geom_angle_site_symmetry_3
_geom_angle_publ_flag
O1 Al1 O2 160.04(8) . . ?
O1 Al1 N1 98.30(8) . . ?
O2 Al1 N1 96.42(8) . . ?
O1 Al1 N2 96.23(8) . . ?
O2 Al1 N2 98.80(8) . . ?
N1 Al1 N2 83.34(8) . . ?
O1 Al1 N4 98.63(8) . . ?
O2 Al1 N4 66.79(8) . . ?
N1 Al1 N4 163.01(9) . . ?
N2 Al1 N4 96.19(8) . . ?
O1 Al1 N3 66.65(8) . . ?
O2 Al1 N3 98.77(8) . . ?
N1 Al1 N3 94.88(8) . . ?
N2 Al1 N3 162.43(8) . . ?
N4 Al1 N3 90.54(8) . . ?
O1 Al1 C84 130.19(8) . . ?
O2 Al1 C84 33.74(8) . . ?
N1 Al1 C84 130.15(9) . . ?
N2 Al1 C84 99.70(8) . . ?
N4 Al1 C84 33.07(8) . . ?
N3 Al1 C84 94.80(8) . . ?
O1 Al1 C79 33.47(8) . . ?
O2 Al1 C79 130.31(8) . . ?
N1 Al1 C79 99.06(8) . . ?
N2 Al1 C79 129.68(9) . . ?
N4 Al1 C79 94.30(8) . . ?
N3 Al1 C79 33.21(8) . . ?
C84 Al1 C79 114.82(9) . . ?
C79 O1 Al1 93.52(15) . . ?
C84 O2 Al1 92.31(14) . . ?
C1 N1 C13 116.78(19) . . ?
C1 N1 Al1 111.56(15) . . ?
C13 N1 Al1 131.60(14) . . ?
C2 N2 C46 114.51(18) . . ?
C2 N2 Al1 110.67(15) . . ?
C46 N2 Al1 134.80(15) . . ?
C79 N3 C80 123.2(2) . . ?
C79 N3 Al1 85.17(15) . . ?
C80 N3 Al1 150.88(16) . . ?
C84 N4 C85 123.5(2) . . ?
C84 N4 Al1 85.90(15) . . ?
C85 N4 Al1 150.32(16) . . ?
N1 C1 C2 117.1(2) . . ?
N1 C1 C5 134.3(2) . . ?
C2 C1 C5 108.6(2) . . ?
N2 C2 C1 117.4(2) . . ?
N2 C2 C3 134.5(2) . . ?
C1 C2 C3 108.1(2) . . ?
C12 C3 C4 117.9(2) . . ?
C12 C3 C2 136.6(2) . . ?
C4 C3 C2 105.5(2) . . ?
C9 C4 C5 123.5(2) . . ?
C9 C4 C3 124.0(2) . . ?
C5 C4 C3 112.5(2) . . ?
C6 C5 C4 118.7(2) . . ?
C6 C5 C1 136.0(2) . . ?
C4 C5 C1 105.3(2) . . ?
C5 C6 C7 118.4(2) . . ?
C5 C6 H6A 120.8 . . ?
C7 C6 H6A 120.8 . . ?
C8 C7 C6 122.5(2) . . ?
C8 C7 H7A 118.7 . . ?
C6 C7 H7A 118.7 . . ?
C7 C8 C9 120.4(2) . . ?
C7 C8 H8A 119.8 . . ?
C9 C8 H8A 119.8 . . ?
C4 C9 C10 116.6(2) . . ?
C4 C9 C8 116.4(2) . . ?
C10 C9 C8 127.0(2) . . ?
C11 C10 C9 119.9(2) . . ?
C11 C10 H10A 120.0 . . ?
C9 C10 H10A 120.0 . . ?
C10 C11 C12 122.6(2) . . ?
C10 C11 H11A 118.7 . . ?
C12 C11 H11A 118.7 . . ?
C3 C12 C11 118.9(2) . . ?
C3 C12 H12A 120.5 . . ?
C11 C12 H12A 120.5 . . ?
C18 C13 C14 120.6(2) . . ?
C18 C13 N1 119.3(2) . . ?
C14 C13 N1 120.1(2) . . ?
C15 C14 C13 118.0(2) . . ?
C15 C14 C19 121.3(2) . . ?
C13 C14 C19 120.6(2) . . ?
C14 C15 C16 122.2(2) . . ?
C14 C15 H15A 118.9 . . ?
C16 C15 H15A 118.9 . . ?
C17 C16 C15 118.4(2) . . ?
C17 C16 C32 120.8(2) . . ?
C15 C16 C32 120.8(2) . . ?
C16 C17 C18 122.1(2) . . ?
C16 C17 H17A 118.9 . . ?
C18 C17 H17A 118.9 . . ?
C17 C18 C13 118.5(2) . . ?
C17 C18 C33 121.0(2) . . ?
C13 C18 C33 120.4(2) . . ?
C26 C19 C20 109.61(19) . . ?
C26 C19 C14 112.20(19) . . ?
C20 C19 C14 116.3(2) . . ?
C26 C19 H19A 106.0 . . ?
C20 C19 H19A 106.0 . . ?
C14 C19 H19A 106.0 . . ?
C21 C20 C25 118.2(2) . . ?
C21 C20 C19 125.6(2) . . ?
C25 C20 C19 116.2(2) . . ?
C20 C21 C22 120.6(3) . . ?
C20 C21 H21A 119.7 . . ?
C22 C21 H21A 119.7 . . ?
C23 C22 C21 120.3(3) . . ?
C23 C22 H22A 119.8 . . ?
C21 C22 H22A 119.8 . . ?
C22 C23 C24 119.7(3) . . ?
C22 C23 H23A 120.1 . . ?
C24 C23 H23A 120.1 . . ?
C25 C24 C23 120.3(3) . . ?
C25 C24 H24A 119.9 . . ?
C23 C24 H24A 119.9 . . ?
C24 C25 C20 120.9(3) . . ?
C24 C25 H25A 119.5 . . ?
C20 C25 H25A 119.5 . . ?
C27 C26 C31 117.5(2) . . ?
C27 C26 C19 121.9(2) . . ?
C31 C26 C19 120.6(2) . . ?
C28 C27 C26 121.0(2) . . ?
C28 C27 H27A 119.5 . . ?
C26 C27 H27A 119.5 . . ?
C29 C28 C27 120.1(3) . . ?
C29 C28 H28A 119.9 . . ?
C27 C28 H28A 119.9 . . ?
C28 C29 C30 119.9(3) . . ?
C28 C29 H29A 120.1 . . ?
C30 C29 H29A 120.1 . . ?
C29 C30 C31 119.9(3) . . ?
C29 C30 H30A 120.1 . . ?
C31 C30 H30A 120.1 . . ?
C30 C31 C26 121.5(3) . . ?
C30 C31 H31A 119.2 . . ?
C26 C31 H31A 119.2 . . ?
C16 C32 H32A 109.5 . . ?
C16 C32 H32B 109.5 . . ?
H32A C32 H32B 109.5 . . ?
C16 C32 H32C 109.5 . . ?
H32A C32 H32C 109.5 . . ?
H32B C32 H32C 109.5 . . ?
C34 C33 C18 112.10(19) . . ?
C34 C33 C40 110.17(19) . . ?
C18 C33 C40 114.64(19) . . ?
C34 C33 H33A 106.5 . . ?
C18 C33 H33A 106.5 . . ?
C40 C33 H33A 106.5 . . ?
C35 C34 C39 118.0(2) . . ?
C35 C34 C33 124.2(2) . . ?
C39 C34 C33 117.8(2) . . ?
C36 C35 C34 120.7(3) . . ?
C36 C35 H35A 119.6 . . ?
C34 C35 H35A 119.6 . . ?
C37 C36 C35 120.3(3) . . ?
C37 C36 H36A 119.8 . . ?
C35 C36 H36A 119.8 . . ?
C38 C37 C36 119.7(3) . . ?
C38 C37 H37A 120.1 . . ?
C36 C37 H37A 120.1 . . ?
C37 C38 C39 120.0(3) . . ?
C37 C38 H38A 120.0 . . ?
C39 C38 H38A 120.0 . . ?
C38 C39 C34 121.2(3) . . ?
C38 C39 H39A 119.4 . . ?
C34 C39 H39A 119.4 . . ?
C45 C40 C41 118.4(2) . . ?
C45 C40 C33 123.0(2) . . ?
C41 C40 C33 118.5(2) . . ?
C42 C41 C40 120.7(2) . . ?
C42 C41 H41A 119.6 . . ?
C40 C41 H41A 119.6 . . ?
C43 C42 C41 120.2(2) . . ?
C43 C42 H42A 119.9 . . ?
C41 C42 H42A 119.9 . . ?
C42 C43 C44 119.6(2) . . ?
C42 C43 H43A 120.2 . . ?
C44 C43 H43A 120.2 . . ?
C45 C44 C43 120.2(2) . . ?
C45 C44 H44A 119.9 . . ?
C43 C44 H44A 119.9 . . ?
C44 C45 C40 120.8(2) . . ?
C44 C45 H45A 119.6 . . ?
C40 C45 H45A 119.6 . . ?
C47 C46 C51 120.5(2) . . ?
C47 C46 N2 119.6(2) . . ?
C51 C46 N2 119.7(2) . . ?
C48 C47 C46 118.3(2) . . ?
C48 C47 C52 120.3(2) . . ?
C46 C47 C52 121.4(2) . . ?
C47 C48 C49 122.5(2) . . ?
C47 C48 H48A 118.7 . . ?
C49 C48 H48A 118.7 . . ?
C50 C49 C48 117.8(2) . . ?
C50 C49 C65 120.8(2) . . ?
C48 C49 C65 121.4(2) . . ?
C51 C50 C49 122.5(2) . . ?
C51 C50 H50A 118.7 . . ?
C49 C50 H50A 118.7 . . ?
C50 C51 C46 118.2(2) . . ?
C50 C51 C66 121.0(2) . . ?
C46 C51 C66 120.8(2) . . ?
C59 C52 C53 109.85(19) . . ?
C59 C52 C47 114.4(2) . . ?
C53 C52 C47 112.65(19) . . ?
C59 C52 H52A 106.5 . . ?
C53 C52 H52A 106.5 . . ?
C47 C52 H52A 106.5 . . ?
C54 C53 C58 118.1(2) . . ?
C54 C53 C52 119.7(2) . . ?
C58 C53 C52 122.2(2) . . ?
C55 C54 C53 121.1(2) . . ?
C55 C54 H54A 119.4 . . ?
C53 C54 H54A 119.4 . . ?
C56 C55 C54 119.9(3) . . ?
C56 C55 H55A 120.0 . . ?
C54 C55 H55A 120.0 . . ?
C57 C56 C55 119.7(3) . . ?
C57 C56 H56A 120.1 . . ?
C55 C56 H56A 120.1 . . ?
C56 C57 C58 120.4(3) . . ?
C56 C57 H57A 119.8 . . ?
C58 C57 H57A 119.8 . . ?
C57 C58 C53 120.8(3) . . ?
C57 C58 H58A 119.6 . . ?
C53 C58 H58A 119.6 . . ?
C64 C59 C60 117.5(2) . . ?
C64 C59 C52 125.2(2) . . ?
C60 C59 C52 117.2(2) . . ?
C61 C60 C59 121.5(3) . . ?
C61 C60 H60A 119.2 . . ?
C59 C60 H60A 119.2 . . ?
C62 C61 C60 120.1(3) . . ?
C62 C61 H61A 119.9 . . ?
C60 C61 H61A 119.9 . . ?
C61 C62 C63 119.6(3) . . ?
C61 C62 H62A 120.2 . . ?
C63 C62 H62A 120.2 . . ?
C62 C63 C64 120.3(3) . . ?
C62 C63 H63A 119.9 . . ?
C64 C63 H63A 119.9 . . ?
C63 C64 C59 120.9(3) . . ?
C63 C64 H64A 119.6 . . ?
C59 C64 H64A 119.6 . . ?
C49 C65 H65A 109.5 . . ?
C49 C65 H65B 109.5 . . ?
H65A C65 H65B 109.5 . . ?
C49 C65 H65C 109.5 . . ?
H65A C65 H65C 109.5 . . ?
H65B C65 H65C 109.5 . . ?
C73 C66 C51 111.74(19) . . ?
C73 C66 C67 110.41(19) . . ?
C51 C66 C67 115.8(2) . . ?
C73 C66 H66A 106.0 . . ?
C51 C66 H66A 106.0 . . ?
C67 C66 H66A 106.0 . . ?
C68 C67 C72 117.8(2) . . ?
C68 C67 C66 125.5(2) . . ?
C72 C67 C66 116.7(2) . . ?
C67 C68 C69 120.7(3) . . ?
C67 C68 H68A 119.6 . . ?
C69 C68 H68A 119.6 . . ?
C70 C69 C68 120.9(3) . . ?
C70 C69 H69A 119.6 . . ?
C68 C69 H69A 119.6 . . ?
C69 C70 C71 119.1(3) . . ?
C69 C70 H70A 120.4 . . ?
C71 C70 H70A 120.4 . . ?
C70 C71 C72 120.6(3) . . ?
C70 C71 H71A 119.7 . . ?
C72 C71 H71A 119.7 . . ?
C71 C72 C67 120.9(3) . . ?
C71 C72 H72A 119.6 . . ?
C67 C72 H72A 119.6 . . ?
C78 C73 C74 118.0(2) . . ?
C78 C73 C66 119.5(2) . . ?
C74 C73 C66 122.5(2) . . ?
C75 C74 C73 120.5(3) . . ?
C75 C74 H74A 119.8 . . ?
C73 C74 H74A 119.8 . . ?
C76 C75 C74 120.5(3) . . ?
C76 C75 H75A 119.8 . . ?
C74 C75 H75A 119.8 . . ?
C77 C76 C75 119.6(3) . . ?
C77 C76 H76A 120.2 . . ?
C75 C76 H76A 120.2 . . ?
C76 C77 C78 119.8(3) . . ?
C76 C77 H77A 120.1 . . ?
C78 C77 H77A 120.1 . . ?
C77 C78 C73 121.7(3) . . ?
C77 C78 H78A 119.2 . . ?
C73 C78 H78A 119.2 . . ?
N3 C79 O1 114.5(2) . . ?
N3 C79 Al1 61.62(13) . . ?
O1 C79 Al1 53.01(11) . . ?
N3 C79 H79A 126.4(16) . . ?
O1 C79 H79A 118.9(16) . . ?
Al1 C79 H79A 170.2(15) . . ?
N3 C80 C83 109.0(2) . . ?
N3 C80 C81 113.0(2) . . ?
C83 C80 C81 109.9(2) . . ?
N3 C80 C82 106.9(2) . . ?
C83 C80 C82 108.7(2) . . ?
C81 C80 C82 109.2(2) . . ?
C80 C81 H81A 109.5 . . ?
C80 C81 H81B 109.5 . . ?
H81A C81 H81B 109.5 . . ?
C80 C81 H81C 109.5 . . ?
H81A C81 H81C 109.5 . . ?
H81B C81 H81C 109.5 . . ?
C80 C82 H82A 109.5 . . ?
C80 C82 H82B 109.5 . . ?
H82A C82 H82B 109.5 . . ?
C80 C82 H82C 109.5 . . ?
H82A C82 H82C 109.5 . . ?
H82B C82 H82C 109.5 . . ?
C80 C83 H83A 109.5 . . ?
C80 C83 H83B 109.5 . . ?
H83A C83 H83B 109.5 . . ?
C80 C83 H83C 109.5 . . ?
H83A C83 H83C 109.5 . . ?
H83B C83 H83C 109.5 . . ?
N4 C84 O2 114.9(2) . . ?
N4 C84 Al1 61.03(13) . . ?
O2 C84 Al1 53.94(12) . . ?
N4 C84 H84A 126.5(15) . . ?
O2 C84 H84A 118.6(15) . . ?
Al1 C84 H84A 172.3(15) . . ?
N4 C85 C87 107.8(2) . . ?
N4 C85 C88 107.6(2) . . ?
C87 C85 C88 109.8(2) . . ?
N4 C85 C86 112.5(2) . . ?
C87 C85 C86 108.9(2) . . ?
C88 C85 C86 110.2(2) . . ?
C85 C86 H86A 109.5 . . ?
C85 C86 H86B 109.5 . . ?
H86A C86 H86B 109.5 . . ?
C85 C86 H86C 109.5 . . ?
H86A C86 H86C 109.5 . . ?
H86B C86 H86C 109.5 . . ?
C85 C87 H87A 109.5 . . ?
C85 C87 H87B 109.5 . . ?
H87A C87 H87B 109.5 . . ?
C85 C87 H87C 109.5 . . ?
H87A C87 H87C 109.5 . . ?
H87B C87 H87C 109.5 . . ?
C85 C88 H88A 109.5 . . ?
C85 C88 H88B 109.5 . . ?
H88A C88 H88B 109.5 . . ?
C85 C88 H88C 109.5 . . ?
H88A C88 H88C 109.5 . . ?
H88B C88 H88C 109.5 . . ?
C89 N5 C101 122.2(10) . . ?
C90 N6 C134 118.8(10) . . ?
N5 C89 C90 120.6(5) . . ?
N5 C89 C93 129.4(6) . . ?
C90 C89 C93 109.9(4) . . ?
N6 C90 C89 118.8(5) . . ?
N6 C90 C91 132.0(6) . . ?
C89 C90 C91 109.2(4) . . ?
C100 C91 C92 123.5(7) . . ?
C100 C91 C90 136.7(6) . . ?
C92 C91 C90 99.8(6) . . ?
C93 C92 C91 121.2(7) . . ?
C93 C92 C97 121.0(6) . . ?
C91 C92 C97 117.5(6) . . ?
C94 C93 C92 121.7(7) . . ?
C94 C93 C89 138.4(6) . . ?
C92 C93 C89 99.8(6) . . ?
C93 C94 C95 119.8(6) . . ?
C93 C94 H94A 120.1 . . ?
C95 C94 H94A 120.1 . . ?
C96 C95 C94 122.9(6) . . ?
C96 C95 H95A 118.6 . . ?
C94 C95 H95A 118.6 . . ?
C95 C96 C97 120.7(6) . . ?
C95 C96 H96A 119.7 . . ?
C97 C96 H96A 119.7 . . ?
C98 C97 C96 128.1(6) . . ?
C98 C97 C92 118.0(6) . . ?
C96 C97 C92 113.9(5) . . ?
C99 C98 C97 117.6(6) . . ?
C99 C98 H98A 121.2 . . ?
C97 C98 H98A 121.2 . . ?
C98 C99 C100 126.6(7) . . ?
C98 C99 H99A 116.7 . . ?
C100 C99 H99A 116.7 . . ?
C91 C100 C99 116.7(6) . . ?
C91 C100 H10B 121.6 . . ?
C99 C100 H10B 121.6 . . ?
C102 C101 C106 120.0 . . ?
C102 C101 N5 119.7(9) . . ?
C106 C101 N5 119.9(9) . . ?
C101 C102 C103 120.0 . . ?
C101 C102 C107 116.7(6) . . ?
C103 C102 C107 123.1(6) . . ?
C104 C103 C102 120.0 . . ?
C104 C103 H10C 120.0 . . ?
C102 C103 H10C 120.0 . . ?
C103 C104 C105 120.0 . . ?
C103 C104 C120 123.5(8) . . ?
C105 C104 C120 116.4(8) . . ?
C106 C105 C104 120.0 . . ?
C106 C105 H10D 120.0 . . ?
C104 C105 H10D 120.0 . . ?
C105 C106 C101 120.0 . . ?
C105 C106 C121 118.9(8) . . ?
C101 C106 C121 119.7(8) . . ?
C108 C107 C114 109.4(8) . . ?
C108 C107 C102 111.1(8) . . ?
C114 C107 C102 107.6(8) . . ?
C108 C107 H10E 109.6 . . ?
C114 C107 H10E 109.6 . . ?
C102 C107 H10E 109.6 . . ?
C109 C108 C113 120.0 . . ?
C109 C108 C107 110.7(8) . . ?
C113 C108 C107 128.9(7) . . ?
C108 C109 C110 120.0 . . ?
C108 C109 H10F 120.0 . . ?
C110 C109 H10F 120.0 . . ?
C111 C110 C109 120.0 . . ?
C111 C110 H11B 120.0 . . ?
C109 C110 H11B 120.0 . . ?
C110 C111 C112 120.0 . . ?
C110 C111 H11C 120.0 . . ?
C112 C111 H11C 120.0 . . ?
C113 C112 C111 120.0 . . ?
C113 C112 H11D 120.0 . . ?
C111 C112 H11D 120.0 . . ?
C112 C113 C108 120.0 . . ?
C112 C113 H11E 120.0 . . ?
C108 C113 H11E 120.0 . . ?
C115 C114 C119 120.0 . . ?
C115 C114 C107 116.1(8) . . ?
C119 C114 C107 123.9(8) . . ?
C116 C115 C114 120.0 . . ?
C116 C115 H11F 120.0 . . ?
C114 C115 H11F 120.0 . . ?
C115 C116 C117 120.0 . . ?
C115 C116 H11G 120.0 . . ?
C117 C116 H11G 120.0 . . ?
C116 C117 C118 120.0 . . ?
C116 C117 H11H 120.0 . . ?
C118 C117 H11H 120.0 . . ?
C119 C118 C117 120.0 . . ?
C119 C118 H11I 120.0 . . ?
C117 C118 H11I 120.0 . . ?
C118 C119 C114 120.0 . . ?
C118 C119 H11J 120.0 . . ?
C114 C119 H11J 120.0 . . ?
C104 C120 H12B 109.5 . . ?
C104 C120 H12C 109.5 . . ?
H12B C120 H12C 109.5 . . ?
C104 C120 H12D 109.5 . . ?
H12B C120 H12D 109.5 . . ?
H12C C120 H12D 109.5 . . ?
C128 C121 C122 118.2(10) . . ?
C128 C121 C106 122.8(9) . . ?
C122 C121 C106 108.6(8) . . ?
C128 C121 H12E 100.8 . . ?
C122 C121 H12E 100.8 . . ?
C106 C121 H12E 100.8 . . ?
C123 C122 C127 120.0 . . ?
C123 C122 C121 119.3(9) . . ?
C127 C122 C121 120.4(8) . . ?
C124 C123 C122 120.0 . . ?
C124 C123 H12F 120.0 . . ?
C122 C123 H12F 120.0 . . ?
C125 C124 C123 120.0 . . ?
C125 C124 H12G 120.0 . . ?
C123 C124 H12G 120.0 . . ?
C124 C125 C126 120.0 . . ?
C124 C125 H12H 120.0 . . ?
C126 C125 H12H 120.0 . . ?
C127 C126 C125 120.0 . . ?
C127 C126 H12I 120.0 . . ?
C125 C126 H12I 120.0 . . ?
C126 C127 C122 120.0 . . ?
C126 C127 H12J 120.0 . . ?
C122 C127 H12J 120.0 . . ?
C129 C128 C133 120.0 . . ?
C129 C128 C121 116.1(9) . . ?
C133 C128 C121 123.9(9) . . ?
C130 C129 C128 120.0 . . ?
C130 C129 H12K 120.0 . . ?
C128 C129 H12K 120.0 . . ?
C131 C130 C129 120.0 . . ?
C131 C130 H13A 120.0 . . ?
C129 C130 H13A 120.0 . . ?
C130 C131 C132 120.0 . . ?
C130 C131 H13B 120.0 . . ?
C132 C131 H13B 120.0 . . ?
C131 C132 C133 120.0 . . ?
C131 C132 H13C 120.0 . . ?
C133 C132 H13C 120.0 . . ?
C132 C133 C128 120.0 . . ?
C132 C133 H13D 120.0 . . ?
C128 C133 H13D 120.0 . . ?
C135 C134 C139 120.0 . . ?
C135 C134 N6 120.2(9) . . ?
C139 C134 N6 119.8(9) . . ?
C134 C135 C136 120.0 . . ?
C134 C135 C140 116.3(7) . . ?
C136 C135 C140 123.7(7) . . ?
C137 C136 C135 120.0 . . ?
C137 C136 H13F 120.0 . . ?
C135 C136 H13F 120.0 . . ?
C136 C137 C138 120.0 . . ?
C136 C137 C153 114.5(10) . . ?
C138 C137 C153 125.4(10) . . ?
C137 C138 C139 120.0 . . ?
C137 C138 H13G 120.0 . . ?
C139 C138 H13G 120.0 . . ?
C138 C139 C134 120.0 . . ?
C138 C139 C154 121.7(7) . . ?
C134 C139 C154 117.3(8) . . ?
C147 C140 C141 115.0(8) . . ?
C147 C140 C135 114.8(9) . . ?
C141 C140 C135 118.4(8) . . ?
C147 C140 H14D 101.6 . . ?
C141 C140 H14D 101.6 . . ?
C135 C140 H14D 101.6 . . ?
C142 C141 C146 120.0 . . ?
C142 C141 C140 126.6(7) . . ?
C146 C141 C140 113.4(7) . . ?
C143 C142 C141 120.0 . . ?
C143 C142 H14E 120.0 . . ?
C141 C142 H14E 120.0 . . ?
C144 C143 C142 120.0 . . ?
C144 C143 H14F 120.0 . . ?
C142 C143 H14F 120.0 . . ?
C143 C144 C145 120.0 . . ?
C143 C144 H14G 120.0 . . ?
C145 C144 H14G 120.0 . . ?
C144 C145 C146 120.0 . . ?
C144 C145 H14H 120.0 . . ?
C146 C145 H14H 120.0 . . ?
C145 C146 C141 120.0 . . ?
C145 C146 H14I 120.0 . . ?
C141 C146 H14I 120.0 . . ?
C148 C147 C152 120.0 . . ?
C148 C147 C140 122.7(8) . . ?
C152 C147 C140 117.2(8) . . ?
C149 C148 C147 120.0 . . ?
C149 C148 H14J 120.0 . . ?
C147 C148 H14J 120.0 . . ?
C148 C149 C150 120.0 . . ?
C148 C149 H14K 120.0 . . ?
C150 C149 H14K 120.0 . . ?
C151 C150 C149 120.0 . . ?
C151 C150 H15B 120.0 . . ?
C149 C150 H15B 120.0 . . ?
C152 C151 C150 120.0 . . ?
C152 C151 H15C 120.0 . . ?
C150 C151 H15C 120.0 . . ?
C151 C152 C147 120.0 . . ?
C151 C152 H15D 120.0 . . ?
C147 C152 H15D 120.0 . . ?
C137 C153 H15E 109.5 . . ?
C137 C153 H15F 109.5 . . ?
H15E C153 H15F 109.5 . . ?
C137 C153 H15G 109.5 . . ?
H15E C153 H15G 109.5 . . ?
H15F C153 H15G 109.5 . . ?
C161 C154 C155 110.4(9) . . ?
C161 C154 C139 100.8(8) . . ?
C155 C154 C139 119.0(9) . . ?
C161 C154 H15H 108.7 . . ?
C155 C154 H15H 108.7 . . ?
C139 C154 H15H 108.7 . . ?
C156 C155 C160 120.0 . . ?
C156 C155 C154 117.7(8) . . ?
C160 C155 C154 121.8(8) . . ?
C155 C156 C157 120.0 . . ?
C155 C156 H15I 120.0 . . ?
C157 C156 H15I 120.0 . . ?
C158 C157 C156 120.0 . . ?
C158 C157 H15J 120.0 . . ?
C156 C157 H15J 120.0 . . ?
C157 C158 C159 120.0 . . ?
C157 C158 H15K 120.0 . . ?
C159 C158 H15K 120.0 . . ?
C160 C159 C158 120.0 . . ?
C160 C159 H15L 120.0 . . ?
C158 C159 H15L 120.0 . . ?
C159 C160 C155 120.0 . . ?
C159 C160 H16A 120.0 . . ?
C155 C160 H16A 120.0 . . ?
C162 C161 C166 120.0 . . ?
C162 C161 C154 125.4(8) . . ?
C166 C161 C154 114.5(8) . . ?
C163 C162 C161 120.0 . . ?
C163 C162 H16B 120.0 . . ?
C161 C162 H16B 120.0 . . ?
C164 C163 C162 120.0 . . ?
C164 C163 H16C 120.0 . . ?
C162 C163 H16C 120.0 . . ?
C163 C164 C165 120.0 . . ?
C163 C164 H16D 120.0 . . ?
C165 C164 H16D 120.0 . . ?
C166 C165 C164 120.0 . . ?
C166 C165 H16E 120.0 . . ?
C164 C165 H16E 120.0 . . ?
C165 C166 C161 120.0 . . ?
C165 C166 H16F 120.0 . . ?
C161 C166 H16F 120.0 . . ?
C2Q C1Q C6Q 120.0 . . ?
C2Q C1Q C7Q 123.1(12) . . ?
C6Q C1Q C7Q 116.9(12) . . ?
C1Q C2Q C3Q 120.0 . . ?
C1Q C2Q H2QA 120.0 . . ?
C3Q C2Q H2QA 120.0 . . ?
C4Q C3Q C2Q 120.0 . . ?
C4Q C3Q H3QA 120.0 . . ?
C2Q C3Q H3QA 120.0 . . ?
C5Q C4Q C3Q 120.0 . . ?
C5Q C4Q H4QA 120.0 . . ?
C3Q C4Q H4QA 120.0 . . ?
C6Q C5Q C4Q 120.0 . . ?
C6Q C5Q H5QA 120.0 . . ?
C4Q C5Q H5QA 120.0 . . ?
C5Q C6Q C1Q 120.0 . . ?
C5Q C6Q H6QA 120.0 . . ?
C1Q C6Q H6QA 120.0 . . ?
C1Q C7Q H7QA 109.5 . . ?
C1Q C7Q H7QB 109.5 . . ?
H7QA C7Q H7QB 109.5 . . ?
C1Q C7Q H7QC 109.5 . . ?
H7QA C7Q H7QC 109.5 . . ?
H7QB C7Q H7QC 109.5 . . ?
C2S C1S C6S 120.0 . . ?
C2S C1S C7S 122.1(3) . . ?
C6S C1S C7S 117.8(3) . . ?
C3S C2S C1S 120.0 . . ?
C3S C2S H2SA 120.0 . . ?
C1S C2S H2SA 120.0 . . ?
C2S C3S C4S 120.0 . . ?
C2S C3S H3SA 120.0 . . ?
C4S C3S H3SA 120.0 . . ?
C5S C4S C3S 120.0 . . ?
C5S C4S H4SA 120.0 . . ?
C3S C4S H4SA 120.0 . . ?
C4S C5S C6S 120.0 . . ?
C4S C5S H5SA 120.0 . . ?
C6S C5S H5SA 120.0 . . ?
C5S C6S C1S 120.0 . . ?
C5S C6S H6SA 120.0 . . ?
C1S C6S H6SA 120.0 . . ?
C1S C7S H7SA 109.5 . . ?
C1S C7S H7SB 109.5 . . ?
H7SA C7S H7SB 109.5 . . ?
C1S C7S H7SC 109.5 . . ?
H7SA C7S H7SC 109.5 . . ?
H7SB C7S H7SC 109.5 . . ?
C9S C8S C13S 120.0 . . ?
C9S C8S C14S 118.0(4) . . ?
C13S C8S C14S 121.9(4) . . ?
C8S C9S C10S 120.0 . . ?
C8S C9S H9SA 120.0 . . ?
C10S C9S H9SA 120.0 . . ?
C11S C10S C9S 120.0 . . ?
C11S C10S H10G 120.0 . . ?
C9S C10S H10G 120.0 . . ?
C10S C11S C12S 120.0 . . ?
C10S C11S H11K 120.0 . . ?
C12S C11S H11K 120.0 . . ?
C13S C12S C11S 120.0 . . ?
C13S C12S H12L 120.0 . . ?
C11S C12S H12L 120.0 . . ?
C12S C13S C8S 120.0 . . ?
C12S C13S H13E 120.0 . . ?
C8S C13S H13E 120.0 . . ?
C8S C14S H14A 109.5 . . ?
C8S C14S H14B 109.5 . . ?
H14A C14S H14B 109.5 . . ?
C8S C14S H14C 109.5 . . ?
H14A C14S H14C 109.5 . . ?
H14B C14S H14C 109.5 . . ?

loop_
_geom_bond_atom_site_label_1
_geom_bond_atom_site_label_2
_geom_bond_distance
_geom_bond_site_symmetry_2
_geom_bond_publ_flag
Al1 O1 1.8838(17) . ?
Al1 O2 1.9029(17) . ?
Al1 N1 1.991(2) . ?
Al1 N2 2.008(2) . ?
Al1 N4 2.063(2) . ?
Al1 N3 2.078(2) . ?
Al1 C84 2.352(3) . ?
Al1 C79 2.354(3) . ?
O1 C79 1.301(3) . ?
O2 C84 1.307(3) . ?
N1 C1 1.335(3) . ?
N1 C13 1.437(3) . ?
N2 C2 1.340(3) . ?
N2 C46 1.441(3) . ?
N3 C79 1.294(3) . ?
N3 C80 1.486(3) . ?
N4 C84 1.286(3) . ?
N4 C85 1.484(3) . ?
C1 C2 1.435(3) . ?
C1 C5 1.469(3) . ?
C2 C3 1.468(3) . ?
C3 C12 1.375(3) . ?
C3 C4 1.421(3) . ?
C4 C9 1.395(3) . ?
C4 C5 1.418(3) . ?
C5 C6 1.380(3) . ?
C6 C7 1.418(3) . ?
C6 H6A 0.9500 . ?
C7 C8 1.370(4) . ?
C7 H7A 0.9500 . ?
C8 C9 1.422(4) . ?
C8 H8A 0.9500 . ?
C9 C10 1.417(4) . ?
C10 C11 1.373(4) . ?
C10 H10A 0.9500 . ?
C11 C12 1.420(3) . ?
C11 H11A 0.9500 . ?
C12 H12A 0.9500 . ?
C13 C18 1.408(3) . ?
C13 C14 1.417(3) . ?
C14 C15 1.387(3) . ?
C14 C19 1.530(3) . ?
C15 C16 1.395(3) . ?
C15 H15A 0.9500 . ?
C16 C17 1.384(3) . ?
C16 C32 1.503(3) . ?
C17 C18 1.388(3) . ?
C17 H17A 0.9500 . ?
C18 C33 1.531(3) . ?
C19 C26 1.527(3) . ?
C19 C20 1.530(3) . ?
C19 H19A 1.0000 . ?
C20 C21 1.385(4) . ?
C20 C25 1.402(4) . ?
C21 C22 1.395(4) . ?
C21 H21A 0.9500 . ?
C22 C23 1.376(5) . ?
C22 H22A 0.9500 . ?
C23 C24 1.380(5) . ?
C23 H23A 0.9500 . ?
C24 C25 1.379(4) . ?
C24 H24A 0.9500 . ?
C25 H25A 0.9500 . ?
C26 C27 1.393(3) . ?
C26 C31 1.393(4) . ?
C27 C28 1.391(4) . ?
C27 H27A 0.9500 . ?
C28 C29 1.375(4) . ?
C28 H28A 0.9500 . ?
C29 C30 1.379(4) . ?
C29 H29A 0.9500 . ?
C30 C31 1.383(4) . ?
C30 H30A 0.9500 . ?
C31 H31A 0.9500 . ?
C32 H32A 0.9800 . ?
C32 H32B 0.9800 . ?
C32 H32C 0.9800 . ?
C33 C34 1.527(3) . ?
C33 C40 1.532(3) . ?
C33 H33A 1.0000 . ?
C34 C35 1.385(4) . ?
C34 C39 1.395(4) . ?
C35 C36 1.384(4) . ?
C35 H35A 0.9500 . ?
C36 C37 1.381(5) . ?
C36 H36A 0.9500 . ?
C37 C38 1.372(5) . ?
C37 H37A 0.9500 . ?
C38 C39 1.382(4) . ?
C38 H38A 0.9500 . ?
C39 H39A 0.9500 . ?
C40 C45 1.389(3) . ?
C40 C41 1.398(3) . ?
C41 C42 1.390(4) . ?
C41 H41A 0.9500 . ?
C42 C43 1.380(4) . ?
C42 H42A 0.9500 . ?
C43 C44 1.388(4) . ?
C43 H43A 0.9500 . ?
C44 C45 1.388(4) . ?
C44 H44A 0.9500 . ?
C45 H45A 0.9500 . ?
C46 C47 1.409(3) . ?
C46 C51 1.412(3) . ?
C47 C48 1.386(3) . ?
C47 C52 1.531(3) . ?
C48 C49 1.391(4) . ?
C48 H48A 0.9500 . ?
C49 C50 1.389(4) . ?
C49 C65 1.511(4) . ?
C50 C51 1.387(3) . ?
C50 H50A 0.9500 . ?
C51 C66 1.529(3) . ?
C52 C59 1.527(3) . ?
C52 C53 1.529(3) . ?
C52 H52A 1.0000 . ?
C53 C54 1.391(4) . ?
C53 C58 1.395(3) . ?
C54 C55 1.385(4) . ?
C54 H54A 0.9500 . ?
C55 C56 1.383(4) . ?
C55 H55A 0.9500 . ?
C56 C57 1.379(4) . ?
C56 H56A 0.9500 . ?
C57 C58 1.382(4) . ?
C57 H57A 0.9500 . ?
C58 H58A 0.9500 . ?
C59 C64 1.390(4) . ?
C59 C60 1.396(4) . ?
C60 C61 1.377(4) . ?
C60 H60A 0.9500 . ?
C61 C62 1.376(5) . ?
C61 H61A 0.9500 . ?
C62 C63 1.380(4) . ?
C62 H62A 0.9500 . ?
C63 C64 1.388(4) . ?
C63 H63A 0.9500 . ?
C64 H64A 0.9500 . ?
C65 H65A 0.9800 . ?
C65 H65B 0.9800 . ?
C65 H65C 0.9800 . ?
C66 C73 1.526(3) . ?
C66 C67 1.533(3) . ?
C66 H66A 1.0000 . ?
C67 C68 1.386(4) . ?
C67 C72 1.398(3) . ?
C68 C69 1.393(4) . ?
C68 H68A 0.9500 . ?
C69 C70 1.374(4) . ?
C69 H69A 0.9500 . ?
C70 C71 1.376(4) . ?
C70 H70A 0.9500 . ?
C71 C72 1.389(4) . ?
C71 H71A 0.9500 . ?
C72 H72A 0.9500 . ?
C73 C78 1.386(4) . ?
C73 C74 1.392(4) . ?
C74 C75 1.386(4) . ?
C74 H74A 0.9500 . ?
C75 C76 1.383(5) . ?
C75 H75A 0.9500 . ?
C76 C77 1.376(5) . ?
C76 H76A 0.9500 . ?
C77 C78 1.381(4) . ?
C77 H77A 0.9500 . ?
C78 H78A 0.9500 . ?
C79 H79A 1.05(3) . ?
C80 C83 1.517(4) . ?
C80 C81 1.520(4) . ?
C80 C82 1.529(4) . ?
C81 H81A 0.9800 . ?
C81 H81B 0.9800 . ?
C81 H81C 0.9800 . ?
C82 H82A 0.9800 . ?
C82 H82B 0.9800 . ?
C82 H82C 0.9800 . ?
C83 H83A 0.9800 . ?
C83 H83B 0.9800 . ?
C83 H83C 0.9800 . ?
C84 H84A 1.00(3) . ?
C85 C87 1.517(4) . ?
C85 C88 1.521(4) . ?
C85 C86 1.529(4) . ?
C86 H86A 0.9800 . ?
C86 H86B 0.9800 . ?
C86 H86C 0.9800 . ?
C87 H87A 0.9800 . ?
C87 H87B 0.9800 . ?
C87 H87C 0.9800 . ?
C88 H88A 0.9800 . ?
C88 H88B 0.9800 . ?
C88 H88C 0.9800 . ?
N5 C89 1.292(12) . ?
N5 C101 1.424(4) . ?
N6 C90 1.286(12) . ?
N6 C134 1.422(4) . ?
C89 C90 1.463(7) . ?
C89 C93 1.524(9) . ?
C90 C91 1.524(9) . ?
C91 C100 1.297(9) . ?
C91 C92 1.435(9) . ?
C92 C93 1.416(9) . ?
C92 C97 1.457(9) . ?
C93 C94 1.307(9) . ?
C94 C95 1.380(8) . ?
C94 H94A 0.9500 . ?
C95 C96 1.370(10) . ?
C95 H95A 0.9500 . ?
C96 C97 1.444(9) . ?
C96 H96A 0.9500 . ?
C97 C98 1.434(11) . ?
C98 C99 1.315(11) . ?
C98 H98A 0.9500 . ?
C99 C100 1.425(9) . ?
C99 H99A 0.9500 . ?
C100 H10B 0.9500 . ?
C101 C102 1.3900 . ?
C101 C106 1.3900 . ?
C102 C103 1.3900 . ?
C102 C107 1.554(4) . ?
C103 C104 1.3900 . ?
C103 H10C 0.9500 . ?
C104 C105 1.3900 . ?
C104 C120 1.526(4) . ?
C105 C106 1.3900 . ?
C105 H10D 0.9500 . ?
C106 C121 1.555(5) . ?
C107 C108 1.538(5) . ?
C107 C114 1.539(5) . ?
C107 H10E 1.0000 . ?
C108 C109 1.3900 . ?
C108 C113 1.3900 . ?
C109 C110 1.3900 . ?
C109 H10F 0.9500 . ?
C110 C111 1.3900 . ?
C110 H11B 0.9500 . ?
C111 C112 1.3900 . ?
C111 H11C 0.9500 . ?
C112 C113 1.3900 . ?
C112 H11D 0.9500 . ?
C113 H11E 0.9500 . ?
C114 C115 1.3900 . ?
C114 C119 1.3900 . ?
C115 C116 1.3900 . ?
C115 H11F 0.9500 . ?
C116 C117 1.3900 . ?
C116 H11G 0.9500 . ?
C117 C118 1.3900 . ?
C117 H11H 0.9500 . ?
C118 C119 1.3900 . ?
C118 H11I 0.9500 . ?
C119 H11J 0.9500 . ?
C120 H12B 0.9800 . ?
C120 H12C 0.9800 . ?
C120 H12D 0.9800 . ?
C121 C128 1.536(5) . ?
C121 C122 1.546(5) . ?
C121 H12E 1.0000 . ?
C122 C123 1.3900 . ?
C122 C127 1.3900 . ?
C123 C124 1.3900 . ?
C123 H12F 0.9500 . ?
C124 C125 1.3900 . ?
C124 H12G 0.9500 . ?
C125 C126 1.3900 . ?
C125 H12H 0.9500 . ?
C126 C127 1.3900 . ?
C126 H12I 0.9500 . ?
C127 H12J 0.9500 . ?
C128 C129 1.3900 . ?
C128 C133 1.3900 . ?
C129 C130 1.3900 . ?
C129 H12K 0.9500 . ?
C130 C131 1.3900 . ?
C130 H13A 0.9500 . ?
C131 C132 1.3900 . ?
C131 H13B 0.9500 . ?
C132 C133 1.3900 . ?
C132 H13C 0.9500 . ?
C133 H13D 0.9500 . ?
C134 C135 1.3900 . ?
C134 C139 1.3900 . ?
C135 C136 1.3900 . ?
C135 C140 1.554(4) . ?
C136 C137 1.3900 . ?
C136 H13F 0.9500 . ?
C137 C138 1.3900 . ?
C137 C153 1.523(5) . ?
C138 C139 1.3900 . ?
C138 H13G 0.9500 . ?
C139 C154 1.555(4) . ?
C140 C147 1.537(5) . ?
C140 C141 1.541(5) . ?
C140 H14D 1.0000 . ?
C141 C142 1.3900 . ?
C141 C146 1.3900 . ?
C142 C143 1.3900 . ?
C142 H14E 0.9500 . ?
C143 C144 1.3900 . ?
C143 H14F 0.9500 . ?
C144 C145 1.3900 . ?
C144 H14G 0.9500 . ?
C145 C146 1.3900 . ?
C145 H14H 0.9500 . ?
C146 H14I 0.9500 . ?
C147 C148 1.3900 . ?
C147 C152 1.3900 . ?
C148 C149 1.3900 . ?
C148 H14J 0.9500 . ?
C149 C150 1.3900 . ?
C149 H14K 0.9500 . ?
C150 C151 1.3900 . ?
C150 H15B 0.9500 . ?
C151 C152 1.3900 . ?
C151 H15C 0.9500 . ?
C152 H15D 0.9500 . ?
C153 H15E 0.9800 . ?
C153 H15F 0.9800 . ?
C153 H15G 0.9800 . ?
C154 C161 1.532(5) . ?
C154 C155 1.541(5) . ?
C154 H15H 1.0000 . ?
C155 C156 1.3900 . ?
C155 C160 1.3900 . ?
C156 C157 1.3900 . ?
C156 H15I 0.9500 . ?
C157 C158 1.3900 . ?
C157 H15J 0.9500 . ?
C158 C159 1.3900 . ?
C158 H15K 0.9500 . ?
C159 C160 1.3900 . ?
C159 H15L 0.9500 . ?
C160 H16A 0.9500 . ?
C161 C162 1.3900 . ?
C161 C166 1.3900 . ?
C162 C163 1.3900 . ?
C162 H16B 0.9500 . ?
C163 C164 1.3900 . ?
C163 H16C 0.9500 . ?
C164 C165 1.3900 . ?
C164 H16D 0.9500 . ?
C165 C166 1.3900 . ?
C165 H16E 0.9500 . ?
C166 H16F 0.9500 . ?
C1Q C2Q 1.3900 . ?
C1Q C6Q 1.3900 . ?
C1Q C7Q 1.552(10) . ?
C2Q C3Q 1.3900 . ?
C2Q H2QA 0.9500 . ?
C3Q C4Q 1.3900 . ?
C3Q H3QA 0.9500 . ?
C4Q C5Q 1.3900 . ?
C4Q H4QA 0.9500 . ?
C5Q C6Q 1.3900 . ?
C5Q H5QA 0.9500 . ?
C6Q H6QA 0.9500 . ?
C7Q H7QA 0.9800 . ?
C7Q H7QB 0.9800 . ?
C7Q H7QC 0.9800 . ?
C1S C2S 1.3900 . ?
C1S C6S 1.3900 . ?
C1S C7S 1.515(8) . ?
C2S C3S 1.3900 . ?
C2S H2SA 0.9500 . ?
C3S C4S 1.3900 . ?
C3S H3SA 0.9500 . ?
C4S C5S 1.3900 . ?
C4S H4SA 0.9500 . ?
C5S C6S 1.3900 . ?
C5S H5SA 0.9500 . ?
C6S H6SA 0.9500 . ?
C7S H7SA 0.9800 . ?
C7S H7SB 0.9800 . ?
C7S H7SC 0.9800 . ?
C8S C9S 1.3900 . ?
C8S C13S 1.3900 . ?
C8S C14S 1.517(7) . ?
C9S C10S 1.3900 . ?
C9S H9SA 0.9500 . ?
C10S C11S 1.3900 . ?
C10S H10G 0.9500 . ?
C11S C12S 1.3900 . ?
C11S H11K 0.9500 . ?
C12S C13S 1.3900 . ?
C12S H12L 0.9500 . ?
C13S H13E 0.9500 . ?
C14S H14A 0.9800 . ?
C14S H14B 0.9800 . ?
C14S H14C 0.9800 . ?
